data_7122115
loop_
_publ_author_name
'Vasseur, Alexandre'
'Membrat, Romain'
'Palpacelli, Davide'
'Giorgi, Michel'
'Nuel, Didier'
'Giordano, Laurent'
'Martinez, Alexandre'

_publ_section_title
;
 Synthesis of chiral supramolecular bisphosphinite palladacycles through
 hydrogen transfer-promoted self-assembly process.
;
_journal_issue 72
_journal_name_full 'Chemical communications (Cambridge, England)'
_journal_page_first 10132
_journal_page_last 10135
_journal_paper_doi 10.1039/c8cc06283h
_journal_volume 54
_journal_year 2018
_chemical_absolute_configuration ad
_chemical_formula_moiety '2(C37 H38 O4 P2 Pd)'
_chemical_formula_sum 'C74 H76 O8 P4 Pd2'
_chemical_formula_weight 1430.02
_space_group_crystal_system monoclinic
_space_group_IT_number 5
_space_group_name_Hall 'I 2y'
_space_group_name_H-M_alt 'I 1 2 1'
_symmetry_space_group_name_Hall 'I 2y'
_symmetry_space_group_name_H-M 'I 1 2 1'
_atom_sites_solution_hydrogens mixed
_atom_sites_solution_primary direct
_audit_creation_date 2018-01-11
_audit_creation_method
;
Olex2 1.2
(compiled 2017.08.10 svn.r3461 for OlexSys, GUI svn.r5381)
;
_audit_update_record
;
2018-04-13 deposited with the CCDC.
2018-08-06 downloaded from the CCDC.
;
_cell_angle_alpha 90
_cell_angle_beta 101.4520(10)
_cell_angle_gamma 90
_cell_formula_units_Z 8
_cell_length_a 16.04830(10)
_cell_length_b 41.2069(4)
_cell_length_c 22.6837(2)
_cell_measurement_reflns_used 118950
_cell_measurement_temperature 293
_cell_measurement_theta_max 71.1300
_cell_measurement_theta_min 3.7380
_cell_volume 14702.1(2)
_computing_cell_refinement 'CrysAlisPro 1.171.39.18b (Rigaku OD, 2015)'
_computing_data_collection 'CrysAlisPro 1.171.39.18b (Rigaku OD, 2015)'
_computing_data_reduction 'CrysAlisPro 1.171.39.18b (Rigaku OD, 2015)'
_computing_molecular_graphics 'Olex2 (Dolomanov et al., 2009)'
_computing_publication_material 'Olex2 (Dolomanov et al., 2009)'
_computing_structure_refinement 'ShelXL (Sheldrick, 2015)'
_computing_structure_solution 'ShelXS (Sheldrick, 2008)'
_diffrn_ambient_temperature 293
_diffrn_detector 'CCD plate'
_diffrn_detector_area_resol_mean 5.3048
_diffrn_detector_type AtlasS2
_diffrn_measured_fraction_theta_full 0.999
_diffrn_measured_fraction_theta_max 0.992
_diffrn_measurement_details
;
List of Runs (angles in degrees, time in seconds):

  # Type    Start    End  Width  t~exp~   \w     \q     \k     \f   Frames
#--------------------------------------------------------------------------
  1  \w    -92.00   7.00   1.00    1.00    --  -17.78 -38.00 -60.00   99
  2  \w    -98.00  23.00   1.00    1.00    --  -17.78 -19.00  90.00  121
  3  \w   -105.00 -34.00   1.00    1.00    --  -17.78 178.00 -30.00   71
  4  \w   -107.00 -35.00   1.00    1.00    --  -17.78-178.00 120.00   72
  5  \w    -56.00  42.00   1.00    1.00    --   17.78 -38.00  60.00   98
  6  \w     57.00 107.00   1.00    1.00    --   17.78 178.00  30.00   50
  7  \w     55.00 105.00   1.00    1.00    --   17.78-178.00  60.00   50
  8  \w    -10.00  91.00   1.00    1.00    --   17.78  57.00 -90.00  101
  9  \w     49.00 178.00   1.00   10.00    --  101.41  15.00-180.00  129
 10  \w     28.00 121.00   1.00   10.00    --  101.41-125.00   0.00   93
 11  \w     28.00 127.00   1.00   10.00    --  101.41 -45.00 150.00   99
 12  \w     76.00 174.00   1.00   10.00    --  101.41  45.00-150.00   98
 13  \w     25.00 134.00   1.00   10.00    --  101.41 -77.00 150.00  109
 14  \w     25.00 130.00   1.00   10.00    --  101.41 -30.00   0.00  105
 15  \w     69.00 178.00   1.00   10.00    --  101.41  77.00 120.00  109
 16  \w     19.00 109.00   1.00   10.00    --  101.41 -94.00-180.00   90
 17  \w     94.00 175.00   1.00   10.00    --  101.41 125.00  60.00   81
 18  \w     29.00 130.00   1.00   10.00    --  101.41 -61.00  60.00  101
 19  \w     19.00 109.00   1.00   10.00    --  101.41 -94.00  60.00   90
 20  \w     94.00 175.00   1.00   10.00    --  101.41 125.00 120.00   81
 21  \w    -92.00   7.00   1.00    1.00    --  -17.78 -38.00  30.00   99
 22  \w    -94.00  15.00   1.00    1.00    --  -17.78 -77.00  30.00  109
 23  \w    -94.00  15.00   1.00    1.00    --  -17.78 -77.00 -60.00  109
 24  \w    -94.00  15.00   1.00    1.00    --  -17.78 -77.00-120.00  109
 25  \w    -91.00  10.00   1.00    1.00    --  -17.78 -57.00  30.00  101
 26  \w      1.00  59.00   1.00    1.00    --   17.78 -99.00 150.00   58
 27  \w     49.00 178.00   1.00   10.00    --  101.41  15.00  30.00  129
 28  \w     69.00 178.00   1.00   10.00    --  101.41  77.00 150.00  109
 29  \w     72.00 174.00   1.00   10.00    --  101.41  61.00 -60.00  102
 30  \w     72.00 174.00   1.00   10.00    --  101.41  61.00  30.00  102
 31  \w     72.00 174.00   1.00   10.00    --  101.41  61.00-120.00  102
 32  \w     72.00 174.00   1.00   10.00    --  101.41  61.00  60.00  102
 33  \w     72.00 174.00   1.00   10.00    --  101.41  61.00  90.00  102
 34  \w     72.00 174.00   1.00   10.00    --  101.41  61.00   0.00  102
 35  \w     72.00 174.00   1.00   10.00    --  101.41  61.00-150.00  102
 36  \w     72.00 174.00   1.00   10.00    --  101.41  61.00 -30.00  102
 37  \w     72.00 174.00   1.00   10.00    --  101.41  61.00 120.00  102
 38  \w     72.00 174.00   1.00   10.00    --  101.41  61.00 -90.00  102
 39  \w    -91.00  10.00   1.00    1.00    --  -17.78 -57.00-120.00  101
 40  \w    -98.00  23.00   1.00    1.00    --  -17.78 -19.00  30.00  121
 41  \w    -91.00  10.00   1.00    1.00    --  -17.78 -57.00  90.00  101
 42  \w      1.00  59.00   1.00    1.00    --   17.78 -99.00  60.00   58
 43  \w      1.00  59.00   1.00    1.00    --   17.78 -99.00 -30.00   58
 44  \w      1.00  59.00   1.00    1.00    --   17.78 -99.00-150.00   58
 45  \w     72.00 174.00   1.00   10.00    --  101.41  61.00-180.00  102
 46  \w     69.00 178.00   1.00   10.00    --  101.41  77.00 -90.00  109
 47  \w     69.00 178.00   1.00   10.00    --  101.41  77.00-120.00  109
 48  \w     76.00 174.00   1.00   10.00    --  101.41  45.00  60.00   98
 49  \w     72.00 174.00   1.00   10.00    --  101.41  61.00 150.00  102
 50  \w     69.00 178.00   1.00   10.00    --  101.41  77.00  60.00  109
 51  \w     69.00 178.00   1.00   10.00    --  101.41  77.00-150.00  109
 52  \w     69.00 178.00   1.00   10.00    --  101.41  77.00 -60.00  109
 53  \w     69.00 178.00   1.00   10.00    --  101.41  77.00  90.00  109
 54  \w     69.00 178.00   1.00   10.00    --  101.41  77.00 -30.00  109
 55  \w     69.00 178.00   1.00   10.00    --  101.41  77.00-180.00  109
 56  \w     69.00 178.00   1.00   10.00    --  101.41  77.00   0.00  109
 57  \w    -98.00  23.00   1.00    1.00    --  -17.78 -19.00 -60.00  121
 58  \w    -92.00   7.00   1.00    1.00    --  -17.78 -38.00   0.00   99
 59  \w    -92.00   7.00   1.00    1.00    --  -17.78 -38.00 -90.00   99
 60  \w    -92.00   7.00   1.00    1.00    --  -17.78 -38.00 120.00   99
 61  \w      1.00  59.00   1.00    1.00    --   17.78 -99.00 -90.00   58
 62  \w      1.00  59.00   1.00    1.00    --   17.78 -99.00 120.00   58
 63  \w     69.00 178.00   1.00   10.00    --  101.41  77.00  30.00  109
 64  \w     76.00 174.00   1.00   10.00    --  101.41  45.00 150.00   98
 65  \w     76.00 174.00   1.00   10.00    --  101.41  45.00   0.00   98
 66  \w     76.00 174.00   1.00   10.00    --  101.41  45.00 -30.00   98
 67  \w     76.00 174.00   1.00   10.00    --  101.41  45.00 -90.00   98
 68  \w     76.00 174.00   1.00   10.00    --  101.41  45.00-180.00   98
 69  \w     76.00 174.00   1.00   10.00    --  101.41  45.00 -60.00   98
 70  \w     76.00 174.00   1.00   10.00    --  101.41  45.00  30.00   98
 71  \w     76.00 174.00   1.00   10.00    --  101.41  45.00 120.00   98
 72  \w     76.00 174.00   1.00   10.00    --  101.41  45.00  90.00   98
 73  \w     73.00 178.00   1.00   10.00    --  101.41  30.00-150.00  105
 74  \w     76.00 174.00   1.00   10.00    --  101.41  45.00-120.00   98
 75  \w    -92.00   7.00   1.00    1.00    --  -17.78 -38.00  60.00   99
 76  \w    -98.00  23.00   1.00    1.00    --  -17.78 -19.00  60.00  121
 77  \w    -94.00  15.00   1.00    1.00    --  -17.78 -77.00 -30.00  109
 78  \w      1.00  59.00   1.00    1.00    --   17.78 -99.00   0.00   58
 79  \w    -70.00 106.00   1.00    1.00    --   17.78   0.00-180.00  176
 80  \w     -7.00  92.00   1.00    1.00    --   17.78  38.00-150.00   99
 81  \w     73.00 158.00   1.00   10.00    --  101.41  30.00-120.00   85
;
_diffrn_measurement_device 'four-circle diffractometer'
_diffrn_measurement_device_type 'SuperNova, Dual, Cu at home/near, AtlasS2'
_diffrn_measurement_method '\w scans'
_diffrn_orient_matrix_type 'CrysAlisPro convention (1999,Acta A55,543-557)'
_diffrn_orient_matrix_UB_11 -0.0099969000
_diffrn_orient_matrix_UB_12 0.0345744000
_diffrn_orient_matrix_UB_13 -0.0263428000
_diffrn_orient_matrix_UB_21 0.0968857000
_diffrn_orient_matrix_UB_22 0.0020424000
_diffrn_orient_matrix_UB_23 0.0042232000
_diffrn_orient_matrix_UB_31 -0.0106021000
_diffrn_orient_matrix_UB_32 -0.0140858000
_diffrn_orient_matrix_UB_33 -0.0639440000
_diffrn_radiation_monochromator mirror
_diffrn_radiation_probe x-ray
_diffrn_radiation_type CuK\a
_diffrn_radiation_wavelength 1.54184
_diffrn_reflns_av_R_equivalents 0.0780
_diffrn_reflns_av_unetI/netI 0.0268
_diffrn_reflns_Laue_measured_fraction_full 0.999
_diffrn_reflns_Laue_measured_fraction_max 0.992
_diffrn_reflns_limit_h_max 19
_diffrn_reflns_limit_h_min -19
_diffrn_reflns_limit_k_max 50
_diffrn_reflns_limit_k_min -50
_diffrn_reflns_limit_l_max 26
_diffrn_reflns_limit_l_min -27
_diffrn_reflns_number 323834
_diffrn_reflns_point_group_measured_fraction_full 0.999
_diffrn_reflns_point_group_measured_fraction_max 0.989
_diffrn_reflns_theta_full 67.684
_diffrn_reflns_theta_max 71.188
_diffrn_reflns_theta_min 3.751
_diffrn_source 'micro-focus sealed X-ray tube'
_diffrn_source_type 'SuperNova (Cu) X-ray Source'
_exptl_absorpt_coefficient_mu 5.172
_exptl_absorpt_correction_T_max 1.00000
_exptl_absorpt_correction_T_min 0.78985
_exptl_absorpt_correction_type multi-scan
_exptl_absorpt_process_details
;
CrysAlisPro 1.171.39.18b (Rigaku Oxford Diffraction, 2015)
Empirical absorption correction using spherical harmonics,
 implemented in SCALE3 ABSPACK scaling algorithm.
;
_exptl_crystal_colour yellow
_exptl_crystal_colour_primary yellow
_exptl_crystal_density_diffrn 1.292
_exptl_crystal_description prism
_exptl_crystal_F_000 5888
_exptl_crystal_size_max 0.26
_exptl_crystal_size_mid 0.19
_exptl_crystal_size_min 0.18
_refine_diff_density_max 8.041
_refine_diff_density_min -0.891
_refine_diff_density_rms 0.184
_refine_ls_abs_structure_details
;
 Flack x determined using 10401 quotients [(I+)-(I-)]/[(I+)+(I-)]
 (Parsons, Flack and Wagner, Acta Cryst. B69 (2013) 249-259).
;
_refine_ls_abs_structure_Flack -0.004(6)
_refine_ls_extinction_method none
_refine_ls_goodness_of_fit_ref 1.105
_refine_ls_hydrogen_treatment constr
_refine_ls_matrix_type full
_refine_ls_number_parameters 1561
_refine_ls_number_reflns 28232
_refine_ls_number_restraints 109
_refine_ls_restrained_S_all 1.105
_refine_ls_R_factor_all 0.1003
_refine_ls_R_factor_gt 0.0902
_refine_ls_shift/su_max 0.066
_refine_ls_shift/su_mean 0.001
_refine_ls_structure_factor_coef Fsqd
_refine_ls_weighting_details 'w=1/[\s^2^(Fo^2^)+(0.1609P)^2^+23.9672P] where P=(Fo^2^+2Fc^2^)/3'
_refine_ls_weighting_scheme calc
_refine_ls_wR_factor_gt 0.2205
_refine_ls_wR_factor_ref 0.2362
_reflns_Friedel_coverage 0.964
_reflns_Friedel_fraction_full 0.999
_reflns_Friedel_fraction_max 0.985
_reflns_number_gt 24073
_reflns_number_total 28232
_reflns_threshold_expression 'I > 2\s(I)'
_cod_data_source_file c8cc06283h2.cif
_cod_data_source_block av89
_cod_depositor_comments 'Adding full bibliography for 7122108--7122115.cif.'
_cod_database_code 7122115
_shelx_shelxl_version_number 2016/4
_shelx_space_group_comment
;
The symmetry employed for this shelxl refinement is uniquely defined
by the following loop, which should always be used as a source of
symmetry information in preference to the above space-group names.
They are only intended as comments.
;
_shelx_estimated_absorpt_t_max 0.456
_shelx_estimated_absorpt_t_min 0.347
_reflns_odcompleteness_completeness 99.97
_reflns_odcompleteness_iscentric 1
_reflns_odcompleteness_theta 64.99
_olex2_refinement_description
;
1. Fixed Uiso
 At 1.2 times of:
  All C(H) groups
 At 1.5 times of:
  All C(H,H,H) groups, All O(H) groups
2. Uiso/Uaniso restraints and constraints
C117 \\sim C118: within 1.7A with sigma of 0.005 and sigma for terminal atoms
of 0.01
C96 \\sim C95: within 1.7A with sigma of 0.001 and sigma for terminal atoms of
0.002
C94 \\sim C95: within 1.7A with sigma of 0.001 and sigma for terminal atoms of
0.002
P8 \\sim C145: within 1.7A with sigma of 0.001 and sigma for terminal atoms of
0.002
C139 \\sim C144: within 1.7A with sigma of 0.001 and sigma for terminal atoms
of 0.002
C139 \\sim C140: within 1.7A with sigma of 0.001 and sigma for terminal atoms
of 0.002
C132 \\sim C133: within 1.7A with sigma of 0.001 and sigma for terminal atoms
of 0.002
3. Rigid body (RIGU) restrains
 C139, C144, C140, C141, C142, C143
 with sigma for 1-2 distances of 0.001 and sigma for 1-3 distances of 0.001
 C65, C66, C67, C68, C69, C70
 with sigma for 1-2 distances of 0.001 and sigma for 1-3 distances of 0.001
4.a Riding coordinates:
 O2(H1), O5(H5), O9(H9A), O14(H13A)
4.b Aromatic/amide H refined with riding coordinates:
 C3(H3), C4(H4), C6(H6), C7(H7), C9(H9), C10(H10), C11(H11), C13(H13),
 C14(H14), C19(H19), C20(H20), C21(H21), C22(H22), C23(H23), C29(H29), C30(H30),
  C31(H31), C32(H32), C33(H33), C40(H40), C41(H41), C43(H43), C44(H44),
 C46(H46), C47(H47), C48(H48), C50(H50), C51(H51), C56(H56), C57(H57), C58(H58),
  C59(H59), C60(H60), C70(H70), C69(H69), C68(H68), C67(H67), C66(H66),
 C77(H77), C78(H78), C80(H80), C81(H81), C83(H83), C84(H84), C85(H85), C87(H87),
  C88(H88), C93(H93), C94(H94), C95(H95), C96(H96), C97(H97), C103(H103),
 C104(H104), C105(H105), C106(H106), C107(H107), C114(H114), C115(H115),
 C117(H117), C118(H118), C120(H120), C121(H121), C122(H122), C124(H124),
 C125(H125), C134(H134), C133(H133), C132(H132), C131(H131), C130(H130),
 C140(H140), C141(H141), C142(H142), C143(H143), C144(H144)
4.c Fitted hexagon refined as free rotating group:
 C65(C70,C69,C68,C67,C66), C129(C134,C133,C132,C131,C130)
4.d Idealised Me refined with riding coordinates:
 C25(H25A,H25B,H25C), C26(H26A,H26B,H26C), C27(H27A,H27B,H27C), C35(H35A,H35B,
 H35C), C36(H36A,H36B,H36C), C37(H37A,H37B,H37C), C62(H62A,H62B,H62C), C63(H63A,
 H63B,H63C), C64(H64A,H64B,H64C), C72(H72A,H72B,H72C), C73(H73A,H73B,H73C),
 C74(H74A,H74B,H74C), C99(H99A,H99B,H99C), C100(H10A,H10B,H10C), C101(H10D,H10E,
 H10F), C109(H10G,H10H,H10I), C110(H11A,H11B,H11C), C111(H11D,H11E,H11F),
 C136(H13B,H13C,H13D), C137(H13E,H13F,H13G), C138(H13H,H13I,H13J), C146(H14A,
 H14B,H14C), C147(H14D,H14E,H14F), C148(H14G,H14H,H14I)
;
_olex2_submission_special_instructions 'No special instructions were received'
_oxdiff_exptl_absorpt_empirical_details
;
Empirical correction (ABSPACK) includes:
- Absorption correction using spherical harmonics
- Frame scaling
;
_oxdiff_exptl_absorpt_empirical_full_max 1.306
_oxdiff_exptl_absorpt_empirical_full_min 0.799

loop_
_space_group_symop_operation_xyz
'x, y, z'
'-x, y, -z'
'x+1/2, y+1/2, z+1/2'
'-x+1/2, y+1/2, -z+1/2'

loop_
_atom_site_label
_atom_site_type_symbol
_atom_site_fract_x
_atom_site_fract_y
_atom_site_fract_z
_atom_site_U_iso_or_equiv
_atom_site_adp_type
_atom_site_occupancy
_atom_site_site_symmetry_order
_atom_site_calc_flag
_atom_site_refinement_flags_posn
_atom_site_refinement_flags_adp
Pd1 Pd 0.45986(6) 0.40760(2) 0.21032(3) 0.0569(2) Uani 1 1 d . .
P1 P 0.4924(2) 0.41238(7) 0.31096(13) 0.0578(7) Uani 1 1 d . .
P2 P 0.4702(3) 0.46109(8) 0.19966(18) 0.0779(11) Uani 1 1 d . .
O1 O 0.5164(9) 0.4458(2) 0.3387(4) 0.092(4) Uani 1 1 d . .
O2 O 0.4914(12) 0.4829(2) 0.2553(5) 0.120(6) Uani 1 1 d . .
H1 H 0.506377 0.467017 0.297813 0.180 Uiso 1 1 d R .
O3 O 0.4380(7) 0.3562(2) 0.1948(4) 0.066(2) Uani 1 1 d . .
O4 O 0.4321(7) 0.3892(2) 0.1186(4) 0.071(2) Uani 1 1 d . .
C1 C 0.4272(7) 0.3606(2) 0.1382(4) 0.049(2) Uani 1 1 d . .
C2 C 0.4130(6) 0.3317(2) 0.0975(4) 0.046(2) Uani 1 1 d . .
C3 C 0.4172(8) 0.3017(3) 0.1253(5) 0.056(2) Uani 1 1 d . .
H3 H 0.424680 0.300784 0.166991 0.068 Uiso 1 1 calc R .
C4 C 0.4105(9) 0.2732(3) 0.0929(6) 0.063(3) Uani 1 1 d . .
H4 H 0.416853 0.253427 0.113002 0.075 Uiso 1 1 calc R .
C5 C 0.3941(7) 0.2739(3) 0.0297(5) 0.055(2) Uani 1 1 d . .
C6 C 0.3862(10) 0.2445(3) -0.0062(7) 0.077(4) Uani 1 1 d . .
H6 H 0.388067 0.224607 0.013504 0.092 Uiso 1 1 calc R .
C7 C 0.3771(10) 0.2445(3) -0.0614(9) 0.089(5) Uani 1 1 d . .
H7 H 0.374835 0.224792 -0.081554 0.107 Uiso 1 1 calc R .
C8 C 0.3698(7) 0.2747(3) -0.0962(6) 0.066(3) Uani 1 1 d . .
C9 C 0.3601(9) 0.2760(5) -0.1587(8) 0.087(5) Uani 1 1 d . .
H9 H 0.355627 0.256762 -0.180620 0.105 Uiso 1 1 calc R .
C10 C 0.3571(10) 0.3053(5) -0.1885(7) 0.096(6) Uani 1 1 d . .
H10 H 0.352272 0.305340 -0.229989 0.115 Uiso 1 1 calc R .
C11 C 0.3610(9) 0.3346(5) -0.1582(6) 0.080(4) Uani 1 1 d . .
H11 H 0.355040 0.354040 -0.179345 0.096 Uiso 1 1 calc R .
C12 C 0.3742(6) 0.3344(3) -0.0949(5) 0.054(2) Uani 1 1 d . .
C13 C 0.3788(8) 0.3643(3) -0.0600(5) 0.057(3) Uani 1 1 d . .
H13 H 0.373851 0.384155 -0.079825 0.069 Uiso 1 1 calc R .
C14 C 0.3899(8) 0.3637(3) -0.0005(5) 0.056(3) Uani 1 1 d . .
H14 H 0.393216 0.383386 0.019961 0.068 Uiso 1 1 calc R .
C15 C 0.3970(6) 0.3337(2) 0.0343(4) 0.0436(19) Uani 1 1 d . .
C16 C 0.3884(5) 0.3041(2) 0.0008(4) 0.0421(19) Uani 1 1 d . .
C17 C 0.3761(6) 0.3046(3) -0.0631(5) 0.056(3) Uani 1 1 d . .
C18 C 0.5494(14) 0.4689(3) 0.1542(8) 0.094(5) Uani 1 1 d . .
C19 C 0.5555(10) 0.4505(4) 0.1047(8) 0.083(4) Uani 1 1 d . .
H19 H 0.519477 0.432789 0.094821 0.100 Uiso 1 1 calc R .
C20 C 0.6121(14) 0.4573(5) 0.0703(9) 0.100(5) Uani 1 1 d . .
H20 H 0.614516 0.444660 0.036778 0.120 Uiso 1 1 calc R .
C21 C 0.6683(17) 0.4840(6) 0.0851(15) 0.149(11) Uani 1 1 d . .
H21 H 0.708007 0.488933 0.061613 0.179 Uiso 1 1 calc R .
C22 C 0.663(2) 0.5024(8) 0.1349(15) 0.170(13) Uani 1 1 d . .
H22 H 0.700606 0.519501 0.145880 0.204 Uiso 1 1 calc R .
C23 C 0.5994(16) 0.4954(6) 0.1702(10) 0.135(9) Uani 1 1 d . .
H23 H 0.593010 0.508487 0.202407 0.162 Uiso 1 1 calc R .
C24 C 0.3663(14) 0.4761(4) 0.1585(8) 0.096(5) Uani 1 1 d . .
C25 C 0.3471(16) 0.4625(5) 0.0970(10) 0.123(7) Uani 1 1 d . .
H25A H 0.390703 0.468838 0.075810 0.184 Uiso 1 1 calc R .
H25B H 0.293205 0.470562 0.076112 0.184 Uiso 1 1 calc R .
H25C H 0.345042 0.439242 0.099116 0.184 Uiso 1 1 calc R .
C26 C 0.367(3) 0.5139(5) 0.1587(14) 0.187(16) Uani 1 1 d . .
H26A H 0.377951 0.521644 0.199397 0.281 Uiso 1 1 calc R .
H26B H 0.312749 0.521834 0.137969 0.281 Uiso 1 1 calc R .
H26C H 0.410631 0.521603 0.138698 0.281 Uiso 1 1 calc R .
C27 C 0.2990(14) 0.4653(6) 0.1932(11) 0.130(8) Uani 1 1 d . .
H27A H 0.297662 0.441995 0.194751 0.195 Uiso 1 1 calc R .
H27B H 0.244369 0.473222 0.173380 0.195 Uiso 1 1 calc R .
H27C H 0.312526 0.473788 0.233369 0.195 Uiso 1 1 calc R .
C28 C 0.4030(8) 0.3995(3) 0.3409(5) 0.062(3) Uani 1 1 d . .
C29 C 0.3952(11) 0.4108(4) 0.3975(6) 0.086(4) Uani 1 1 d . .
H29 H 0.437216 0.424177 0.418945 0.103 Uiso 1 1 calc R .
C30 C 0.3254(13) 0.4025(5) 0.4223(8) 0.103(5) Uani 1 1 d . .
H30 H 0.318504 0.411063 0.458970 0.124 Uiso 1 1 calc R .
C31 C 0.2675(17) 0.3813(6) 0.3910(10) 0.133(9) Uani 1 1 d . .
H31 H 0.223229 0.374195 0.408715 0.159 Uiso 1 1 calc R .
C32 C 0.2713(13) 0.3702(6) 0.3356(9) 0.119(7) Uani 1 1 d . .
H32 H 0.228712 0.356894 0.314604 0.143 Uiso 1 1 calc R .
C33 C 0.3410(12) 0.3791(4) 0.3104(9) 0.097(5) Uani 1 1 d . .
H33 H 0.345393 0.371288 0.272700 0.117 Uiso 1 1 calc R .
C34 C 0.5835(9) 0.3864(5) 0.3393(7) 0.087(5) Uani 1 1 d . .
C35 C 0.6113(13) 0.3906(5) 0.4067(8) 0.112(6) Uani 1 1 d . .
H35A H 0.625153 0.412940 0.415762 0.168 Uiso 1 1 calc R .
H35B H 0.660353 0.377348 0.420987 0.168 Uiso 1 1 calc R .
H35C H 0.565916 0.384117 0.426082 0.168 Uiso 1 1 calc R .
C36 C 0.6528(11) 0.3974(7) 0.3023(12) 0.160(12) Uani 1 1 d . .
H36A H 0.631775 0.393555 0.260205 0.240 Uiso 1 1 calc R .
H36B H 0.704107 0.385280 0.315473 0.240 Uiso 1 1 calc R .
H36C H 0.664380 0.420165 0.308698 0.240 Uiso 1 1 calc R .
C37 C 0.5544(15) 0.3493(4) 0.3260(9) 0.116(8) Uani 1 1 d . .
H37A H 0.508552 0.344354 0.346057 0.174 Uiso 1 1 calc R .
H37B H 0.601474 0.335114 0.340590 0.174 Uiso 1 1 calc R .
H37C H 0.535738 0.346200 0.283471 0.174 Uiso 1 1 calc R .
Pd2 Pd 0.00654(4) 0.40712(2) 0.28417(3) 0.04826(19) Uani 1 1 d . .
P3 P -0.02052(19) 0.41105(8) 0.18394(12) 0.0564(6) Uani 1 1 d . .
P4 P -0.0155(2) 0.46019(7) 0.29257(14) 0.0572(7) Uani 1 1 d . .
O5 O -0.0309(10) 0.4448(2) 0.1553(4) 0.099(4) Uani 1 1 d . .
H5 H -0.039558 0.463772 0.190701 0.148 Uiso 1 1 d R .
O6 O -0.0432(10) 0.4806(2) 0.2352(5) 0.101(4) Uani 1 1 d . .
O7 O 0.0360(5) 0.38923(18) 0.3765(3) 0.0512(15) Uani 1 1 d . .
O8 O 0.0340(6) 0.3561(2) 0.2996(4) 0.062(2) Uani 1 1 d . .
C38 C 0.0438(6) 0.3607(2) 0.3564(4) 0.0433(19) Uani 1 1 d . .
C39 C 0.0665(5) 0.3321(2) 0.3973(4) 0.0395(17) Uani 1 1 d . .
C40 C 0.0571(7) 0.3017(3) 0.3687(5) 0.052(2) Uani 1 1 d . .
H40 H 0.039997 0.300738 0.327077 0.062 Uiso 1 1 calc R .
C41 C 0.0724(8) 0.2734(3) 0.4006(5) 0.061(3) Uani 1 1 d . .
H41 H 0.066676 0.253532 0.380675 0.073 Uiso 1 1 calc R .
C42 C 0.0975(6) 0.2745(2) 0.4654(5) 0.053(2) Uani 1 1 d . .
C43 C 0.1167(11) 0.2450(3) 0.5015(7) 0.076(4) Uani 1 1 d . .
H43 H 0.115526 0.225025 0.482216 0.091 Uiso 1 1 calc R .
C44 C 0.1342(9) 0.2459(3) 0.5567(8) 0.077(4) Uani 1 1 d . .
H44 H 0.141434 0.226448 0.577740 0.092 Uiso 1 1 calc R .
C45 C 0.1442(7) 0.2763(3) 0.5909(5) 0.061(3) Uani 1 1 d . .
C46 C 0.1666(10) 0.2775(5) 0.6536(7) 0.090(5) Uani 1 1 d . .
H46 H 0.177015 0.258379 0.675651 0.108 Uiso 1 1 calc R .
C47 C 0.1733(10) 0.3070(5) 0.6825(7) 0.091(5) Uani 1 1 d . .
H47 H 0.185054 0.307402 0.724304 0.110 Uiso 1 1 calc R .
C48 C 0.1632(8) 0.3360(4) 0.6518(6) 0.077(4) Uani 1 1 d . .
H48 H 0.171633 0.355570 0.672451 0.093 Uiso 1 1 calc R .
C49 C 0.1402(7) 0.3356(3) 0.5891(5) 0.053(2) Uani 1 1 d . .
C50 C 0.1279(7) 0.3649(3) 0.5536(5) 0.052(2) Uani 1 1 d . .
H50 H 0.137499 0.384826 0.573003 0.063 Uiso 1 1 calc R .
C51 C 0.1028(6) 0.3643(2) 0.4930(5) 0.047(2) Uani 1 1 d . .
H51 H 0.092824 0.383793 0.472229 0.056 Uiso 1 1 calc R .
C52 C 0.0909(5) 0.3343(2) 0.4596(4) 0.0379(17) Uani 1 1 d . .
C53 C 0.1067(5) 0.3046(2) 0.4934(4) 0.0409(18) Uani 1 1 d . .
C54 C 0.1310(5) 0.3056(3) 0.5573(4) 0.046(2) Uani 1 1 d . .
C55 C -0.0985(9) 0.4652(3) 0.3353(7) 0.076(4) Uani 1 1 d . .
C56 C -0.0946(12) 0.4496(3) 0.3920(9) 0.096(6) Uani 1 1 d . .
H56 H -0.049098 0.436030 0.406973 0.115 Uiso 1 1 calc R .
C57 C -0.1556(18) 0.4543(4) 0.4239(12) 0.138(11) Uani 1 1 d . .
H57 H -0.153379 0.443586 0.460277 0.165 Uiso 1 1 calc R .
C58 C -0.223(2) 0.4757(6) 0.402(2) 0.20(2) Uani 1 1 d . .
H58 H -0.262194 0.481130 0.425193 0.241 Uiso 1 1 calc R .
C59 C -0.2313(19) 0.4887(8) 0.3446(17) 0.167(12) Uani 1 1 d . .
H59 H -0.280135 0.500062 0.327502 0.201 Uiso 1 1 calc R .
C60 C -0.1677(15) 0.4848(5) 0.3135(13) 0.138(10) Uani 1 1 d . .
H60 H -0.170924 0.495425 0.276983 0.165 Uiso 1 1 calc R .
C61 C 0.0835(10) 0.4789(4) 0.3328(8) 0.086(4) Uani 1 1 d . .
C62 C 0.1115(12) 0.4662(5) 0.3939(9) 0.106(6) Uani 1 1 d . .
H62A H 0.068347 0.470216 0.416863 0.159 Uiso 1 1 calc R .
H62B H 0.163206 0.476843 0.412726 0.159 Uiso 1 1 calc R .
H62C H 0.121330 0.443275 0.392189 0.159 Uiso 1 1 calc R .
C63 C 0.0699(18) 0.5151(4) 0.3351(11) 0.133(9) Uani 1 1 d . .
H63A H 0.055389 0.523520 0.294893 0.200 Uiso 1 1 calc R .
H63B H 0.121039 0.525288 0.356015 0.200 Uiso 1 1 calc R .
H63C H 0.024442 0.519495 0.355832 0.200 Uiso 1 1 calc R .
C64 C 0.1501(15) 0.4722(7) 0.2938(13) 0.166(13) Uani 1 1 d . .
H64A H 0.155559 0.449257 0.288806 0.250 Uiso 1 1 calc R .
H64B H 0.203922 0.481070 0.313257 0.250 Uiso 1 1 calc R .
H64C H 0.132305 0.482262 0.255182 0.250 Uiso 1 1 calc R .
C65 C 0.0641(6) 0.3918(3) 0.1557(5) 0.097(4) Uani 1 1 d . U
C70 C 0.1037(9) 0.3636(4) 0.1806(5) 0.136(7) Uani 1 1 d G U
H70 H 0.086187 0.353715 0.212957 0.163 Uiso 1 1 calc R .
C69 C 0.1696(9) 0.3501(4) 0.1572(7) 0.157(9) Uani 1 1 d G U
H69 H 0.196132 0.331214 0.173831 0.188 Uiso 1 1 calc R .
C68 C 0.1958(8) 0.3648(4) 0.1088(6) 0.151(7) Uani 1 1 d G U
H68 H 0.239885 0.355778 0.093093 0.181 Uiso 1 1 calc R .
C67 C 0.1562(8) 0.3930(4) 0.0838(5) 0.139(6) Uani 1 1 d G U
H67 H 0.173694 0.402841 0.051480 0.166 Uiso 1 1 calc R .
C66 C 0.0903(8) 0.4065(3) 0.1073(5) 0.118(5) Uani 1 1 d G U
H66 H 0.063749 0.425342 0.090605 0.142 Uiso 1 1 calc R .
C71 C -0.1206(8) 0.3889(4) 0.1536(7) 0.072(3) Uani 1 1 d . .
C72 C -0.1371(15) 0.3914(5) 0.0868(8) 0.111(6) Uani 1 1 d . .
H72A H -0.142353 0.413841 0.075183 0.167 Uiso 1 1 calc R .
H72B H -0.188912 0.380213 0.070122 0.167 Uiso 1 1 calc R .
H72C H -0.090816 0.381787 0.072011 0.167 Uiso 1 1 calc R .
C73 C -0.1134(14) 0.3536(4) 0.1711(9) 0.107(6) Uani 1 1 d . .
H73A H -0.068469 0.343772 0.155060 0.161 Uiso 1 1 calc R .
H73B H -0.166103 0.342829 0.155132 0.161 Uiso 1 1 calc R .
H73C H -0.101183 0.351787 0.214102 0.161 Uiso 1 1 calc R .
C74 C -0.1896(10) 0.4063(6) 0.1813(10) 0.123(7) Uani 1 1 d . .
H74A H -0.174981 0.404852 0.224339 0.185 Uiso 1 1 calc R .
H74B H -0.243640 0.396094 0.167192 0.185 Uiso 1 1 calc R .
H74C H -0.192807 0.428707 0.169436 0.185 Uiso 1 1 calc R .
Pd3 Pd 0.49673(6) 0.65713(2) 0.71559(3) 0.0552(2) Uani 1 1 d . .
P5 P 0.5409(2) 0.66134(7) 0.81569(13) 0.0612(7) Uani 1 1 d . .
P6 P 0.5098(2) 0.71055(7) 0.70487(15) 0.0614(7) Uani 1 1 d . .
O9 O 0.5681(9) 0.6946(2) 0.8432(4) 0.086(3) Uani 1 1 d . .
H9A H 0.554521 0.714693 0.807346 0.129 Uiso 1 1 d R .
O10 O 0.5454(9) 0.7315(2) 0.7603(4) 0.090(3) Uani 1 1 d . .
O11 O 0.4563(6) 0.63948(18) 0.6239(3) 0.0611(19) Uani 1 1 d . .
O12 O 0.4707(6) 0.60568(19) 0.7009(4) 0.060(2) Uani 1 1 d . .
C75 C 0.4539(7) 0.6106(2) 0.6436(4) 0.0447(19) Uani 1 1 d . .
C76 C 0.4323(6) 0.5823(2) 0.6032(4) 0.0436(19) Uani 1 1 d . .
C77 C 0.4429(7) 0.5519(2) 0.6296(5) 0.053(2) Uani 1 1 d . .
H77 H 0.458957 0.550550 0.671288 0.064 Uiso 1 1 calc R .
C78 C 0.4308(8) 0.5233(3) 0.5968(6) 0.062(3) Uani 1 1 d . .
H78 H 0.438936 0.503310 0.616073 0.074 Uiso 1 1 calc R .
C79 C 0.4056(6) 0.5251(2) 0.5331(5) 0.048(2) Uani 1 1 d . .
C80 C 0.3903(8) 0.4958(3) 0.4951(7) 0.066(3) Uani 1 1 d . .
H80 H 0.394726 0.475483 0.513384 0.079 Uiso 1 1 calc R .
C81 C 0.3716(10) 0.4974(3) 0.4386(7) 0.076(4) Uani 1 1 d . .
H81 H 0.366999 0.478246 0.416534 0.091 Uiso 1 1 calc R .
C82 C 0.3568(6) 0.5282(3) 0.4065(6) 0.062(3) Uani 1 1 d . .
C83 C 0.3355(11) 0.5303(5) 0.3444(7) 0.090(5) Uani 1 1 d . .
H83 H 0.329635 0.511291 0.321745 0.108 Uiso 1 1 calc R .
C84 C 0.3230(10) 0.5591(5) 0.3157(7) 0.096(6) Uani 1 1 d . .
H84 H 0.310126 0.559832 0.273944 0.115 Uiso 1 1 calc R .
C85 C 0.3293(10) 0.5875(5) 0.3489(6) 0.083(4) Uani 1 1 d . .
H85 H 0.316240 0.607227 0.329301 0.100 Uiso 1 1 calc R .
C86 C 0.3545(8) 0.5870(3) 0.4102(5) 0.061(3) Uani 1 1 d . .
C87 C 0.3689(8) 0.6160(3) 0.4467(5) 0.058(3) Uani 1 1 d . .
H87 H 0.362142 0.636071 0.427703 0.069 Uiso 1 1 calc R .
C88 C 0.3917(7) 0.6151(2) 0.5070(5) 0.051(2) Uani 1 1 d . .
H88 H 0.398185 0.634544 0.528122 0.062 Uiso 1 1 calc R .
C89 C 0.4067(6) 0.5849(2) 0.5406(4) 0.0392(17) Uani 1 1 d . .
C90 C 0.3922(5) 0.5557(2) 0.5048(4) 0.0416(19) Uani 1 1 d . .
C91 C 0.3673(6) 0.5568(3) 0.4414(5) 0.051(2) Uani 1 1 d . .
C92 C 0.5772(10) 0.7184(3) 0.6527(6) 0.068(3) Uani 1 1 d . .
C93 C 0.5718(11) 0.7009(3) 0.5995(6) 0.076(4) Uani 1 1 d . .
H93 H 0.532466 0.684164 0.591151 0.092 Uiso 1 1 calc R .
C94 C 0.6228(13) 0.7077(5) 0.5588(10) 0.100(3) Uani 1 1 d . U
H94 H 0.615712 0.696068 0.523090 0.120 Uiso 1 1 calc R .
C95 C 0.6823(13) 0.7308(4) 0.5701(9) 0.101(3) Uani 1 1 d . U
H95 H 0.717080 0.735366 0.542873 0.121 Uiso 1 1 calc R .
C96 C 0.6902(13) 0.7477(5) 0.6240(9) 0.101(3) Uani 1 1 d . U
H96 H 0.730942 0.763993 0.632453 0.122 Uiso 1 1 calc R .
C97 C 0.6405(13) 0.7414(5) 0.6651(9) 0.104(6) Uani 1 1 d . .
H97 H 0.649409 0.752576 0.701423 0.124 Uiso 1 1 calc R .
C98 C 0.4019(12) 0.7269(4) 0.6749(8) 0.088(5) Uani 1 1 d . .
C99 C 0.3657(12) 0.7144(5) 0.6114(8) 0.097(5) Uani 1 1 d . .
H99A H 0.401995 0.721040 0.584664 0.145 Uiso 1 1 calc R .
H99B H 0.309796 0.723135 0.597687 0.145 Uiso 1 1 calc R .
H99C H 0.362684 0.691109 0.611957 0.145 Uiso 1 1 calc R .
C100 C 0.4053(15) 0.7639(4) 0.6724(11) 0.114(7) Uani 1 1 d . .
H10A H 0.426060 0.772266 0.712067 0.171 Uiso 1 1 calc R .
H10B H 0.349248 0.772216 0.657238 0.171 Uiso 1 1 calc R .
H10C H 0.442577 0.770400 0.646317 0.171 Uiso 1 1 calc R .
C101 C 0.3428(16) 0.7176(6) 0.7166(11) 0.136(9) Uani 1 1 d . .
H10D H 0.341746 0.694434 0.720525 0.204 Uiso 1 1 calc R .
H10E H 0.286558 0.725359 0.700291 0.204 Uiso 1 1 calc R .
H10F H 0.362778 0.727207 0.755402 0.204 Uiso 1 1 calc R .
C102 C 0.4591(8) 0.6482(3) 0.8518(6) 0.067(3) Uani 1 1 d . .
C103 C 0.4476(9) 0.6624(4) 0.9041(6) 0.078(4) Uani 1 1 d . .
H103 H 0.485040 0.678675 0.921117 0.093 Uiso 1 1 calc R .
C104 C 0.3816(13) 0.6535(5) 0.9331(8) 0.100(5) Uani 1 1 d . .
H104 H 0.373764 0.664643 0.967172 0.120 Uiso 1 1 calc R .
C105 C 0.3296(16) 0.6287(6) 0.9115(9) 0.122(7) Uani 1 1 d . .
H105 H 0.288922 0.621715 0.932722 0.146 Uiso 1 1 calc R .
C106 C 0.3360(15) 0.6135(6) 0.8581(10) 0.133(9) Uani 1 1 d . .
H106 H 0.296907 0.597610 0.842095 0.160 Uiso 1 1 calc R .
C107 C 0.4032(16) 0.6224(5) 0.8271(8) 0.113(7) Uani 1 1 d . .
H107 H 0.409886 0.611653 0.792242 0.135 Uiso 1 1 calc R .
C108 C 0.6321(12) 0.6348(4) 0.8397(7) 0.087(4) Uani 1 1 d . .
C109 C 0.7019(13) 0.6444(7) 0.8077(11) 0.144(10) Uani 1 1 d . .
H10G H 0.681934 0.642343 0.765024 0.216 Uiso 1 1 calc R .
H10H H 0.749978 0.630389 0.820173 0.216 Uiso 1 1 calc R .
H10I H 0.718215 0.666439 0.817316 0.216 Uiso 1 1 calc R .
C110 C 0.6109(16) 0.5990(4) 0.8292(10) 0.126(9) Uani 1 1 d . .
H11A H 0.568041 0.592850 0.851208 0.190 Uiso 1 1 calc R .
H11B H 0.661092 0.586207 0.842655 0.190 Uiso 1 1 calc R .
H11C H 0.590075 0.595230 0.787042 0.190 Uiso 1 1 calc R .
C111 C 0.6624(15) 0.6383(5) 0.9080(8) 0.123(8) Uani 1 1 d . .
H11D H 0.679271 0.660305 0.917503 0.184 Uiso 1 1 calc R .
H11E H 0.709989 0.624114 0.921198 0.184 Uiso 1 1 calc R .
H11F H 0.617031 0.632512 0.927858 0.184 Uiso 1 1 calc R .
Pd4 Pd 0.02338(9) 0.65779(2) 0.22532(5) 0.0765(3) Uani 1 1 d . .
P7 P -0.0060(2) 0.66097(8) 0.31691(16) 0.0698(8) Uani 1 1 d . .
P8 P -0.0004(3) 0.71062(8) 0.2102(2) 0.0758(10) Uani 1 1 d . U
O13 O -0.0315(12) 0.7306(3) 0.2605(8) 0.130(6) Uani 1 1 d . .
O14 O -0.0299(10) 0.6935(2) 0.3402(6) 0.102(4) Uani 1 1 d . .
H13A H -0.038327 0.712332 0.302158 0.153 Uiso 1 1 d R .
O15 O 0.0571(8) 0.6075(2) 0.2197(5) 0.085(3) Uani 1 1 d . .
O16 O 0.0618(8) 0.6404(2) 0.1437(5) 0.086(3) Uani 1 1 d . .
C112 C 0.0684(9) 0.6117(3) 0.1655(7) 0.070(3) Uani 1 1 d . .
C113 C 0.0905(8) 0.5836(3) 0.1308(6) 0.065(3) Uani 1 1 d . .
C114 C 0.0900(10) 0.5532(3) 0.1578(7) 0.080(4) Uani 1 1 d . .
H114 H 0.082721 0.552175 0.197416 0.096 Uiso 1 1 calc R .
C115 C 0.0997(15) 0.5249(3) 0.1285(9) 0.105(6) Uani 1 1 d . .
H115 H 0.098912 0.505130 0.148324 0.126 Uiso 1 1 calc R .
C116 C 0.1106(10) 0.5254(3) 0.0697(8) 0.084(4) Uani 1 1 d . .
C117 C 0.1129(13) 0.4956(4) 0.0376(12) 0.110(6) Uani 1 1 d . U
H117 H 0.106279 0.476135 0.056834 0.132 Uiso 1 1 calc R .
C118 C 0.1234(14) 0.4950(4) -0.0155(12) 0.118(6) Uani 1 1 d . U
H118 H 0.129610 0.475105 -0.033369 0.142 Uiso 1 1 calc R .
C119 C 0.1262(8) 0.5251(4) -0.0508(8) 0.087(5) Uani 1 1 d . .
C120 C 0.1295(13) 0.5260(6) -0.1108(10) 0.119(8) Uani 1 1 d . .
H120 H 0.129079 0.506738 -0.132241 0.143 Uiso 1 1 calc R .
C121 C 0.1334(16) 0.5558(7) -0.1398(10) 0.136(9) Uani 1 1 d . .
H121 H 0.137237 0.555376 -0.180126 0.163 Uiso 1 1 calc R .
C122 C 0.1320(12) 0.5856(6) -0.1130(8) 0.104(6) Uani 1 1 d . .
H122 H 0.137135 0.604890 -0.133351 0.125 Uiso 1 1 calc R .
C123 C 0.1221(9) 0.5851(4) -0.0506(6) 0.074(3) Uani 1 1 d . .
C124 C 0.1180(11) 0.6155(3) -0.0184(7) 0.084(4) Uani 1 1 d . .
H124 H 0.121055 0.635292 -0.037640 0.100 Uiso 1 1 calc R .
C125 C 0.1098(9) 0.6148(3) 0.0390(7) 0.077(4) Uani 1 1 d . .
H125 H 0.107368 0.634447 0.058705 0.092 Uiso 1 1 calc R .
C126 C 0.1045(7) 0.5851(3) 0.0725(6) 0.065(3) Uani 1 1 d . .
C127 C 0.1128(6) 0.5554(3) 0.0414(6) 0.056(3) Uani 1 1 d . .
C128 C 0.1211(6) 0.5557(3) -0.0197(6) 0.068(3) Uani 1 1 d . .
C129 C -0.0952(7) 0.6339(2) 0.3193(6) 0.085(4) Uani 1 1 d . .
C134 C -0.1612(9) 0.6451(3) 0.3454(8) 0.142(10) Uani 1 1 d G .
H134 H -0.159186 0.666028 0.361129 0.171 Uiso 1 1 calc R .
C133 C -0.2302(8) 0.6252(4) 0.3478(9) 0.185(8) Uani 1 1 d G U
H133 H -0.274331 0.632666 0.365269 0.221 Uiso 1 1 calc R .
C132 C -0.2332(8) 0.5939(4) 0.3243(9) 0.185(8) Uani 1 1 d G U
H132 H -0.279377 0.580570 0.325937 0.221 Uiso 1 1 calc R .
C131 C -0.1673(9) 0.5827(3) 0.2982(7) 0.137(9) Uani 1 1 d G .
H131 H -0.169278 0.561835 0.282463 0.165 Uiso 1 1 calc R .
C130 C -0.0983(7) 0.6027(3) 0.2957(6) 0.106(6) Uani 1 1 d G .
H130 H -0.054131 0.595197 0.278321 0.127 Uiso 1 1 calc R .
C135 C 0.0851(11) 0.6462(5) 0.3737(10) 0.105(6) Uani 1 1 d . .
C136 C 0.1059(12) 0.6112(5) 0.3636(9) 0.113(6) Uani 1 1 d . .
H13B H 0.058017 0.597828 0.366739 0.169 Uiso 1 1 calc R .
H13C H 0.154179 0.604698 0.393454 0.169 Uiso 1 1 calc R .
H13D H 0.118825 0.608848 0.324313 0.169 Uiso 1 1 calc R .
C137 C 0.058(2) 0.6487(6) 0.4357(9) 0.153(11) Uani 1 1 d . .
H13E H 0.045250 0.670872 0.443212 0.229 Uiso 1 1 calc R .
H13F H 0.103906 0.641287 0.466740 0.229 Uiso 1 1 calc R .
H13G H 0.008857 0.635484 0.435462 0.229 Uiso 1 1 calc R .
C138 C 0.1586(17) 0.6676(7) 0.3678(16) 0.204(16) Uani 1 1 d . .
H13H H 0.167782 0.666645 0.327265 0.306 Uiso 1 1 calc R .
H13I H 0.208798 0.660381 0.394977 0.306 Uiso 1 1 calc R .
H13J H 0.146189 0.689576 0.377306 0.306 Uiso 1 1 calc R .
C139 C 0.0888(13) 0.7319(4) 0.1981(10) 0.103(3) Uani 1 1 d . U
C140 C 0.1490(12) 0.7183(5) 0.1719(10) 0.104(3) Uani 1 1 d . U
H140 H 0.145194 0.696475 0.161449 0.124 Uiso 1 1 calc R .
C141 C 0.2180(16) 0.7371(6) 0.1601(14) 0.141(8) Uani 1 1 d . U
H141 H 0.255062 0.727398 0.138736 0.170 Uiso 1 1 calc R .
C142 C 0.2323(18) 0.7658(6) 0.1764(14) 0.154(9) Uani 1 1 d . U
H142 H 0.278120 0.776734 0.166378 0.185 Uiso 1 1 calc R .
C143 C 0.1801(16) 0.7816(6) 0.2097(13) 0.136(7) Uani 1 1 d . U
H143 H 0.193386 0.802068 0.225996 0.163 Uiso 1 1 calc R .
C144 C 0.0997(13) 0.7635(4) 0.2183(9) 0.104(3) Uani 1 1 d . U
H144 H 0.059599 0.773593 0.236600 0.125 Uiso 1 1 calc R .
C145 C -0.0855(13) 0.7168(5) 0.1424(15) 0.137(11) Uani 1 1 d . U
C146 C -0.1067(14) 0.7517(5) 0.1390(15) 0.159(12) Uani 1 1 d . .
H14A H -0.126732 0.758052 0.174415 0.239 Uiso 1 1 calc R .
H14B H -0.150245 0.755691 0.104089 0.239 Uiso 1 1 calc R .
H14C H -0.056907 0.764033 0.136118 0.239 Uiso 1 1 calc R .
C147 C -0.052(2) 0.7033(6) 0.0888(13) 0.186(16) Uani 1 1 d . .
H14D H -0.002222 0.714937 0.084337 0.279 Uiso 1 1 calc R .
H14E H -0.095256 0.705757 0.052922 0.279 Uiso 1 1 calc R .
H14F H -0.039067 0.680726 0.095321 0.279 Uiso 1 1 calc R .
C148 C -0.1626(16) 0.6963(8) 0.159(2) 0.28(3) Uani 1 1 d . .
H14G H -0.145498 0.674091 0.166364 0.425 Uiso 1 1 calc R .
H14H H -0.210878 0.697378 0.126660 0.425 Uiso 1 1 calc R .
H14I H -0.177601 0.705169 0.194923 0.425 Uiso 1 1 calc R .

loop_
_atom_site_aniso_label
_atom_site_aniso_U_11
_atom_site_aniso_U_22
_atom_site_aniso_U_33
_atom_site_aniso_U_23
_atom_site_aniso_U_13
_atom_site_aniso_U_12
Pd1 0.0766(5) 0.0509(4) 0.0463(4) -0.0109(4) 0.0198(3) -0.0086(5)
P1 0.0719(16) 0.0571(17) 0.0449(14) -0.0126(12) 0.0128(11) -0.0070(13)
P2 0.133(3) 0.0470(15) 0.059(2) -0.0103(14) 0.032(2) -0.0126(18)
O1 0.160(11) 0.058(5) 0.058(5) -0.019(4) 0.025(6) -0.027(6)
O2 0.237(18) 0.061(6) 0.062(6) -0.016(5) 0.030(8) -0.036(8)
O3 0.099(6) 0.058(4) 0.045(4) -0.006(3) 0.026(4) -0.009(4)
O4 0.111(7) 0.055(4) 0.047(4) -0.006(3) 0.016(4) -0.005(4)
C1 0.069(6) 0.044(5) 0.035(5) -0.005(4) 0.015(4) -0.004(4)
C2 0.054(5) 0.043(5) 0.043(5) -0.008(4) 0.013(4) -0.004(4)
C3 0.068(6) 0.053(5) 0.049(6) 0.000(4) 0.012(5) 0.000(5)
C4 0.079(7) 0.051(6) 0.061(7) 0.004(5) 0.022(6) -0.008(5)
C5 0.052(5) 0.047(5) 0.065(7) -0.014(5) 0.008(5) -0.003(4)
C6 0.103(10) 0.046(6) 0.085(10) -0.024(6) 0.026(8) -0.001(6)
C7 0.085(9) 0.061(8) 0.115(14) -0.045(8) 0.004(9) 0.007(7)
C8 0.046(5) 0.083(8) 0.067(8) -0.034(6) 0.006(5) -0.004(5)
C9 0.062(7) 0.121(13) 0.082(10) -0.055(10) 0.020(7) -0.005(8)
C10 0.070(8) 0.161(18) 0.053(8) -0.042(10) 0.003(6) 0.003(10)
C11 0.072(8) 0.122(12) 0.048(7) 0.001(7) 0.014(6) 0.002(8)
C12 0.045(5) 0.075(7) 0.040(5) -0.004(5) 0.008(4) 0.001(5)
C13 0.059(6) 0.060(6) 0.052(6) 0.010(5) 0.010(5) -0.003(5)
C14 0.075(7) 0.045(5) 0.045(6) -0.004(4) 0.002(5) -0.008(4)
C15 0.043(4) 0.046(5) 0.039(5) -0.002(4) 0.002(4) -0.006(3)
C16 0.020(3) 0.052(5) 0.054(6) -0.006(4) 0.006(3) -0.002(3)
C17 0.030(4) 0.077(7) 0.063(7) -0.020(5) 0.015(4) -0.009(4)
C18 0.141(15) 0.060(7) 0.085(10) -0.010(7) 0.035(10) -0.034(8)
C19 0.083(9) 0.081(9) 0.092(11) 0.011(8) 0.032(8) -0.003(7)
C20 0.114(14) 0.094(11) 0.103(13) -0.004(10) 0.047(11) -0.009(10)
C21 0.108(16) 0.132(19) 0.21(3) 0.055(19) 0.051(19) -0.041(15)
C22 0.15(2) 0.17(3) 0.18(3) -0.01(2) 0.03(2) -0.10(2)
C23 0.147(19) 0.151(19) 0.104(14) 0.002(13) 0.022(13) -0.090(17)
C24 0.134(15) 0.071(8) 0.095(12) -0.004(8) 0.052(11) 0.020(9)
C25 0.134(17) 0.103(13) 0.140(19) 0.004(12) 0.049(15) 0.027(13)
C26 0.30(5) 0.073(12) 0.21(3) 0.032(15) 0.10(3) 0.032(19)
C27 0.107(14) 0.16(2) 0.138(19) -0.001(15) 0.065(14) 0.024(14)
C28 0.078(7) 0.061(6) 0.052(6) -0.002(4) 0.020(5) -0.007(5)
C29 0.105(10) 0.101(10) 0.062(8) -0.020(8) 0.043(7) 0.000(9)
C30 0.124(13) 0.123(14) 0.075(10) -0.005(10) 0.053(9) -0.002(12)
C31 0.16(2) 0.149(18) 0.112(16) -0.029(13) 0.087(16) -0.056(16)
C32 0.093(12) 0.18(2) 0.092(12) -0.020(12) 0.037(10) -0.058(13)
C33 0.086(10) 0.110(12) 0.102(12) -0.029(9) 0.035(9) -0.030(9)
C34 0.050(6) 0.125(12) 0.080(9) -0.029(9) -0.004(6) 0.009(7)
C35 0.106(13) 0.129(15) 0.085(12) -0.021(11) -0.019(10) 0.013(11)
C36 0.053(8) 0.25(4) 0.17(2) -0.04(2) 0.018(11) 0.001(14)
C37 0.16(2) 0.074(9) 0.096(12) -0.013(9) -0.015(12) 0.042(11)
Pd2 0.0549(4) 0.0517(4) 0.0394(4) 0.0086(3) 0.0121(3) 0.0003(4)
P3 0.0707(15) 0.0582(16) 0.0377(13) 0.0073(12) 0.0040(10) -0.0114(14)
P4 0.0717(17) 0.0499(14) 0.0520(16) 0.0099(11) 0.0169(14) -0.0008(12)
O5 0.175(12) 0.065(5) 0.049(5) 0.020(4) 0.005(6) -0.027(6)
O6 0.173(12) 0.056(5) 0.069(6) 0.025(4) 0.012(7) 0.013(6)
O7 0.053(4) 0.059(4) 0.043(4) 0.006(3) 0.012(3) 0.011(3)
O8 0.079(5) 0.068(5) 0.045(4) 0.012(4) 0.023(4) 0.008(4)
C38 0.043(4) 0.050(5) 0.038(5) 0.007(4) 0.011(4) 0.007(3)
C39 0.033(4) 0.041(4) 0.045(5) 0.004(4) 0.010(3) 0.008(3)
C40 0.062(6) 0.053(5) 0.041(5) -0.003(4) 0.012(4) 0.007(4)
C41 0.074(7) 0.046(5) 0.058(7) -0.011(5) 0.006(5) 0.011(5)
C42 0.045(5) 0.046(5) 0.067(7) 0.011(5) 0.004(4) 0.005(4)
C43 0.103(10) 0.041(6) 0.083(10) 0.010(6) 0.016(8) 0.001(6)
C44 0.075(8) 0.059(7) 0.096(11) 0.032(7) 0.015(7) 0.004(6)
C45 0.043(5) 0.082(8) 0.057(7) 0.019(6) 0.007(4) 0.006(5)
C46 0.077(9) 0.132(14) 0.059(9) 0.045(9) 0.006(7) 0.025(9)
C47 0.074(8) 0.144(15) 0.053(8) 0.018(9) 0.002(6) 0.006(9)
C48 0.057(6) 0.131(12) 0.041(6) 0.003(7) 0.003(5) -0.009(7)
C49 0.051(5) 0.074(7) 0.035(5) -0.001(4) 0.008(4) -0.003(5)
C50 0.059(6) 0.056(6) 0.042(5) -0.007(4) 0.011(4) -0.005(4)
C51 0.049(5) 0.041(4) 0.050(6) -0.001(4) 0.008(4) 0.007(4)
C52 0.032(4) 0.038(4) 0.043(5) -0.003(3) 0.007(3) 0.000(3)
C53 0.027(3) 0.049(5) 0.048(5) 0.006(4) 0.010(3) 0.005(3)
C54 0.030(4) 0.070(6) 0.041(5) 0.009(4) 0.010(3) 0.004(4)
C55 0.075(8) 0.062(7) 0.098(10) 0.002(6) 0.030(7) 0.022(6)
C56 0.112(12) 0.055(7) 0.141(15) 0.014(8) 0.075(12) 0.016(7)
C57 0.20(3) 0.073(10) 0.18(2) 0.010(12) 0.14(2) 0.021(13)
C58 0.17(3) 0.115(17) 0.37(6) 0.01(2) 0.20(4) 0.042(17)
C59 0.112(18) 0.18(3) 0.23(4) -0.01(2) 0.06(2) 0.059(19)
C60 0.112(15) 0.111(14) 0.21(3) 0.027(15) 0.079(17) 0.056(13)
C61 0.081(9) 0.090(10) 0.092(11) -0.004(8) 0.028(8) -0.035(8)
C62 0.081(10) 0.108(13) 0.118(16) -0.003(11) -0.007(10) -0.018(9)
C63 0.19(3) 0.082(11) 0.146(19) -0.016(12) 0.083(19) -0.057(14)
C64 0.121(17) 0.22(3) 0.19(3) -0.08(2) 0.110(19) -0.088(18)
C65 0.064(7) 0.174(13) 0.055(7) -0.022(7) 0.015(5) -0.010(7)
C70 0.114(13) 0.233(18) 0.067(10) 0.006(10) 0.032(9) 0.052(12)
C69 0.102(13) 0.27(2) 0.105(13) -0.010(13) 0.039(10) 0.050(14)
C68 0.079(11) 0.27(2) 0.102(13) -0.029(12) 0.028(9) 0.001(11)
C67 0.094(11) 0.238(19) 0.093(12) -0.041(10) 0.040(9) -0.024(10)
C66 0.111(10) 0.170(13) 0.088(9) -0.026(9) 0.050(8) -0.035(9)
C71 0.045(5) 0.090(8) 0.078(9) -0.004(7) 0.001(5) -0.009(6)
C72 0.135(17) 0.117(14) 0.073(11) 0.004(9) -0.002(10) -0.011(12)
C73 0.115(14) 0.076(9) 0.121(15) 0.019(9) 0.001(11) -0.032(9)
C74 0.061(8) 0.143(15) 0.154(18) -0.034(15) -0.006(9) 0.024(11)
Pd3 0.0808(6) 0.0468(4) 0.0399(4) -0.0102(3) 0.0164(4) -0.0046(4)
P5 0.0828(19) 0.0529(15) 0.0471(14) -0.0093(12) 0.0109(13) -0.0059(14)
P6 0.091(2) 0.0459(14) 0.0494(16) -0.0088(11) 0.0201(15) -0.0034(13)
O9 0.152(10) 0.053(4) 0.047(5) -0.014(4) 0.009(5) -0.008(5)
O10 0.159(11) 0.054(5) 0.056(5) -0.016(4) 0.017(6) -0.020(6)
O11 0.091(6) 0.050(4) 0.041(4) -0.012(3) 0.009(4) 0.000(4)
O12 0.071(5) 0.059(4) 0.056(5) -0.009(4) 0.027(4) -0.007(4)
C75 0.061(5) 0.041(4) 0.032(5) -0.006(3) 0.010(4) -0.002(4)
C76 0.045(4) 0.039(4) 0.048(5) -0.010(4) 0.012(4) -0.005(3)
C77 0.066(6) 0.048(5) 0.048(6) -0.002(4) 0.017(5) -0.012(4)
C78 0.070(7) 0.040(5) 0.076(8) 0.006(5) 0.015(6) -0.009(4)
C79 0.035(4) 0.043(4) 0.067(6) -0.012(4) 0.015(4) -0.008(3)
C80 0.076(7) 0.043(5) 0.081(9) -0.016(6) 0.023(6) -0.005(5)
C81 0.095(9) 0.056(7) 0.082(10) -0.035(6) 0.030(7) -0.017(6)
C82 0.039(5) 0.082(8) 0.064(7) -0.029(6) 0.011(5) -0.013(5)
C83 0.094(10) 0.114(12) 0.063(9) -0.048(9) 0.021(8) -0.045(9)
C84 0.081(9) 0.149(16) 0.058(8) -0.032(10) 0.014(7) -0.041(10)
C85 0.075(8) 0.123(12) 0.047(7) -0.005(7) 0.002(6) -0.010(8)
C86 0.076(7) 0.066(7) 0.040(6) -0.007(5) 0.007(5) -0.008(5)
C87 0.080(7) 0.052(6) 0.043(6) -0.002(4) 0.014(5) -0.006(5)
C88 0.069(6) 0.036(4) 0.045(5) -0.002(4) 0.002(5) -0.005(4)
C89 0.044(4) 0.037(4) 0.037(4) -0.001(3) 0.007(3) 0.000(3)
C90 0.038(4) 0.042(4) 0.048(5) -0.011(4) 0.016(4) -0.012(3)
C91 0.043(4) 0.054(5) 0.062(6) -0.013(5) 0.025(4) -0.015(4)
C92 0.088(8) 0.059(6) 0.059(7) 0.002(5) 0.020(6) -0.015(6)
C93 0.107(11) 0.055(6) 0.065(8) 0.003(5) 0.015(7) 0.001(6)
C94 0.098(6) 0.102(7) 0.112(8) 0.010(6) 0.051(6) -0.012(5)
C95 0.098(6) 0.103(7) 0.113(8) 0.010(6) 0.051(6) -0.012(5)
C96 0.099(6) 0.104(7) 0.114(8) 0.010(6) 0.050(6) -0.013(5)
C97 0.109(13) 0.109(13) 0.099(13) -0.020(10) 0.034(10) -0.051(11)
C98 0.110(12) 0.076(8) 0.083(10) -0.007(7) 0.034(9) 0.033(8)
C99 0.090(11) 0.113(13) 0.081(11) -0.010(9) 0.006(9) 0.017(10)
C100 0.126(16) 0.085(11) 0.135(17) 0.011(11) 0.038(13) 0.035(11)
C101 0.15(2) 0.154(19) 0.130(18) -0.002(15) 0.079(16) 0.049(16)
C102 0.062(6) 0.077(8) 0.058(7) 0.004(5) 0.007(5) -0.009(5)
C103 0.075(8) 0.107(11) 0.055(6) -0.011(7) 0.021(6) 0.007(7)
C104 0.112(12) 0.121(13) 0.078(9) 0.007(10) 0.046(9) 0.007(12)
C105 0.124(16) 0.17(2) 0.080(12) 0.003(12) 0.052(12) -0.028(15)
C106 0.125(16) 0.18(2) 0.114(16) -0.014(14) 0.062(13) -0.079(16)
C107 0.156(19) 0.124(14) 0.070(10) -0.032(10) 0.055(12) -0.052(14)
C108 0.103(12) 0.084(9) 0.067(9) -0.012(7) 0.001(8) 0.008(8)
C109 0.074(11) 0.22(3) 0.133(18) -0.056(18) 0.008(11) 0.001(14)
C110 0.16(2) 0.062(9) 0.133(17) -0.008(10) -0.025(15) 0.014(11)
C111 0.131(17) 0.135(16) 0.084(12) -0.022(11) -0.022(11) 0.038(14)
Pd4 0.1024(8) 0.0504(4) 0.0920(7) -0.0078(6) 0.0560(6) 0.0076(6)
P7 0.089(2) 0.0523(15) 0.0739(19) -0.0130(15) 0.0292(17) 0.0030(15)
P8 0.085(2) 0.0479(15) 0.104(3) -0.0056(16) 0.041(2) 0.0064(14)
O13 0.179(15) 0.072(6) 0.169(14) 0.004(7) 0.111(13) 0.031(8)
O14 0.167(12) 0.058(5) 0.097(8) -0.013(5) 0.068(8) -0.002(6)
O15 0.094(7) 0.069(5) 0.100(8) -0.004(5) 0.043(6) 0.002(5)
O16 0.104(8) 0.069(5) 0.098(7) -0.005(5) 0.052(6) -0.002(5)
C112 0.080(8) 0.052(6) 0.085(9) -0.001(6) 0.033(7) 0.012(5)
C113 0.063(6) 0.058(6) 0.080(8) -0.002(6) 0.029(6) 0.008(5)
C114 0.090(9) 0.070(7) 0.096(10) 0.015(7) 0.053(8) 0.016(7)
C115 0.166(19) 0.052(7) 0.116(14) 0.015(8) 0.077(14) 0.016(9)
C116 0.083(9) 0.063(7) 0.119(13) -0.011(8) 0.052(9) 0.015(6)
C117 0.106(9) 0.054(6) 0.175(18) -0.037(10) 0.038(11) -0.001(6)
C118 0.112(10) 0.061(6) 0.183(18) -0.039(10) 0.032(12) -0.002(6)
C119 0.043(6) 0.119(12) 0.097(11) -0.035(9) 0.011(6) -0.002(6)
C120 0.091(12) 0.139(17) 0.110(16) -0.055(14) -0.023(11) 0.006(12)
C121 0.132(19) 0.18(2) 0.085(13) -0.038(15) 0.007(12) 0.050(18)
C122 0.086(11) 0.156(17) 0.072(10) -0.011(11) 0.022(8) -0.009(11)
C123 0.075(8) 0.081(8) 0.064(8) 0.003(6) 0.005(6) 0.011(6)
C124 0.102(11) 0.066(8) 0.079(10) 0.019(7) 0.007(8) 0.017(7)
C125 0.084(9) 0.057(7) 0.104(11) 0.019(7) 0.053(8) 0.023(6)
C126 0.050(5) 0.059(6) 0.095(9) 0.015(6) 0.037(6) 0.016(5)
C127 0.030(4) 0.065(6) 0.075(7) -0.008(5) 0.019(4) 0.005(4)
C128 0.021(4) 0.076(7) 0.096(9) -0.015(6) -0.014(5) -0.003(4)
C129 0.099(11) 0.088(9) 0.084(10) 0.007(7) 0.055(9) 0.013(8)
C134 0.110(15) 0.121(15) 0.22(3) -0.021(16) 0.100(18) -0.012(12)
C133 0.114(12) 0.148(13) 0.32(2) 0.026(17) 0.107(15) -0.015(12)
C132 0.114(12) 0.148(13) 0.32(2) 0.026(17) 0.107(15) -0.016(12)
C131 0.117(16) 0.19(2) 0.116(16) -0.007(15) 0.039(13) -0.072(16)
C130 0.089(11) 0.112(13) 0.130(15) -0.017(11) 0.057(11) -0.040(10)
C135 0.069(9) 0.110(13) 0.137(16) -0.046(11) 0.026(9) -0.030(8)
C136 0.084(11) 0.148(18) 0.108(14) 0.009(13) 0.025(10) 0.015(11)
C137 0.22(3) 0.15(2) 0.091(14) -0.014(13) 0.039(17) -0.04(2)
C138 0.113(19) 0.15(2) 0.31(4) 0.01(3) -0.04(2) -0.054(18)
C139 0.091(5) 0.090(5) 0.130(8) 0.012(6) 0.023(6) 0.004(4)
C140 0.090(6) 0.091(5) 0.130(8) 0.012(6) 0.023(6) 0.004(4)
C141 0.105(10) 0.122(9) 0.20(2) 0.030(11) 0.049(13) -0.007(8)
C142 0.122(14) 0.128(10) 0.23(2) 0.022(13) 0.066(15) -0.025(9)
C143 0.108(10) 0.127(10) 0.171(19) 0.011(11) 0.023(11) -0.026(8)
C144 0.091(6) 0.091(5) 0.130(8) 0.011(6) 0.022(6) 0.003(4)
C145 0.084(11) 0.067(10) 0.26(3) 0.053(15) 0.021(15) 0.012(8)
C146 0.085(12) 0.108(15) 0.29(4) 0.06(2) 0.052(18) 0.036(11)
C147 0.25(4) 0.12(2) 0.16(3) -0.004(18) -0.03(3) 0.06(2)
C148 0.079(15) 0.22(4) 0.50(8) 0.13(4) -0.06(3) -0.06(2)

loop_
_atom_type_symbol
_atom_type_description
_atom_type_scat_dispersion_real
_atom_type_scat_dispersion_imag
_atom_type_scat_source
C C 0.0181 0.0091 'International Tables Vol C Tables 4.2.6.8 and 6.1.1.4'
H H 0.0000 0.0000 'International Tables Vol C Tables 4.2.6.8 and 6.1.1.4'
O O 0.0492 0.0322 'International Tables Vol C Tables 4.2.6.8 and 6.1.1.4'
P P 0.2955 0.4335 'International Tables Vol C Tables 4.2.6.8 and 6.1.1.4'
Pd Pd 0.1215 3.9337 'International Tables Vol C Tables 4.2.6.8 and 6.1.1.4'

loop_
_geom_angle_atom_site_label_1
_geom_angle_atom_site_label_2
_geom_angle_atom_site_label_3
_geom_angle
P1 Pd1 C1 134.6(2)
P2 Pd1 P1 90.94(13)
P2 Pd1 C1 134.5(2)
O3 Pd1 P1 104.4(2)
O3 Pd1 P2 164.6(3)
O3 Pd1 O4 60.5(3)
O3 Pd1 C1 30.3(3)
O4 Pd1 P1 164.6(2)
O4 Pd1 P2 104.3(2)
O4 Pd1 C1 30.2(3)
O1 P1 Pd1 119.0(4)
O1 P1 C28 105.5(6)
O1 P1 C34 105.3(8)
C28 P1 Pd1 108.6(4)
C28 P1 C34 109.9(7)
C34 P1 Pd1 108.3(5)
O2 P2 Pd1 120.0(5)
O2 P2 C18 107.3(8)
O2 P2 C24 104.5(9)
C18 P2 Pd1 108.3(5)
C18 P2 C24 108.4(9)
C24 P2 Pd1 107.8(6)
P1 O1 H1 109.6
P2 O2 H1 109.4
C1 O3 Pd1 90.7(6)
C1 O4 Pd1 90.2(6)
O3 C1 Pd1 59.0(5)
O3 C1 C2 119.0(9)
O4 C1 Pd1 59.6(5)
O4 C1 O3 118.6(9)
O4 C1 C2 122.3(9)
C2 C1 Pd1 176.3(8)
C3 C2 C1 116.2(9)
C3 C2 C15 120.0(9)
C15 C2 C1 123.8(9)
C2 C3 H3 119.1
C4 C3 C2 121.8(11)
C4 C3 H3 119.1
C3 C4 H4 119.8
C3 C4 C5 120.4(11)
C5 C4 H4 119.8
C4 C5 C6 122.2(12)
C16 C5 C4 118.5(10)
C16 C5 C6 119.2(12)
C5 C6 H6 118.4
C7 C6 C5 123.3(14)
C7 C6 H6 118.4
C6 C7 H7 119.0
C6 C7 C8 122.0(12)
C8 C7 H7 119.0
C9 C8 C7 124.0(13)
C9 C8 C17 118.7(15)
C17 C8 C7 117.2(12)
C8 C9 H9 119.5
C10 C9 C8 121.0(14)
C10 C9 H9 119.5
C9 C10 H10 119.1
C9 C10 C11 121.8(14)
C11 C10 H10 119.1
C10 C11 H11 120.6
C10 C11 C12 118.9(16)
C12 C11 H11 120.6
C11 C12 C13 122.0(12)
C11 C12 C17 120.3(12)
C17 C12 C13 117.5(10)
C12 C13 H13 119.3
C14 C13 C12 121.3(11)
C14 C13 H13 119.3
C13 C14 H14 118.4
C13 C14 C15 123.1(10)
C15 C14 H14 118.4
C2 C15 C14 125.5(9)
C2 C15 C16 118.0(9)
C16 C15 C14 116.5(9)
C5 C16 C15 121.2(9)
C5 C16 C17 118.2(9)
C17 C16 C15 120.6(9)
C12 C17 C8 119.0(11)
C12 C17 C16 120.9(10)
C16 C17 C8 120.0(12)
C19 C18 P2 122.4(12)
C23 C18 P2 115.6(15)
C23 C18 C19 121.8(18)
C18 C19 H19 119.2
C20 C19 C18 121.6(17)
C20 C19 H19 119.2
C19 C20 H20 120.0
C19 C20 C21 120(2)
C21 C20 H20 120.0
C20 C21 H21 120.7
C22 C21 C20 119(2)
C22 C21 H21 120.7
C21 C22 H22 119.6
C21 C22 C23 121(2)
C23 C22 H22 119.6
C18 C23 C22 117(2)
C18 C23 H23 121.5
C22 C23 H23 121.5
C25 C24 P2 110.4(13)
C25 C24 C26 112.4(18)
C25 C24 C27 110(2)
C26 C24 P2 109.1(19)
C27 C24 P2 107.6(14)
C27 C24 C26 107.2(18)
C24 C25 H25A 109.5
C24 C25 H25B 109.5
C24 C25 H25C 109.5
H25A C25 H25B 109.5
H25A C25 H25C 109.5
H25B C25 H25C 109.5
C24 C26 H26A 109.5
C24 C26 H26B 109.5
C24 C26 H26C 109.5
H26A C26 H26B 109.5
H26A C26 H26C 109.5
H26B C26 H26C 109.5
C24 C27 H27A 109.5
C24 C27 H27B 109.5
C24 C27 H27C 109.5
H27A C27 H27B 109.5
H27A C27 H27C 109.5
H27B C27 H27C 109.5
C29 C28 P1 118.5(11)
C33 C28 P1 123.0(11)
C33 C28 C29 118.6(14)
C28 C29 H29 119.5
C30 C29 C28 121.1(16)
C30 C29 H29 119.5
C29 C30 H30 121.1
C31 C30 C29 117.7(16)
C31 C30 H30 121.1
C30 C31 H31 118.4
C32 C31 C30 123.2(18)
C32 C31 H31 118.4
C31 C32 H32 120.7
C31 C32 C33 118.5(18)
C33 C32 H32 120.7
C28 C33 C32 120.7(16)
C28 C33 H33 119.7
C32 C33 H33 119.7
C35 C34 P1 110.1(12)
C35 C34 C36 113.9(16)
C35 C34 C37 108.1(17)
C36 C34 P1 104.1(14)
C36 C34 C37 112.4(17)
C37 C34 P1 108.0(10)
C34 C35 H35A 109.5
C34 C35 H35B 109.5
C34 C35 H35C 109.5
H35A C35 H35B 109.5
H35A C35 H35C 109.5
H35B C35 H35C 109.5
C34 C36 H36A 109.5
C34 C36 H36B 109.5
C34 C36 H36C 109.5
H36A C36 H36B 109.5
H36A C36 H36C 109.5
H36B C36 H36C 109.5
C34 C37 H37A 109.5
C34 C37 H37B 109.5
C34 C37 H37C 109.5
H37A C37 H37B 109.5
H37A C37 H37C 109.5
H37B C37 H37C 109.5
P3 Pd2 C38 133.8(2)
P4 Pd2 P3 90.79(12)
P4 Pd2 C38 135.4(2)
O7 Pd2 P3 164.3(2)
O7 Pd2 P4 104.9(2)
O7 Pd2 C38 30.5(3)
O8 Pd2 P3 103.1(2)
O8 Pd2 P4 166.1(2)
O8 Pd2 O7 61.2(3)
O8 Pd2 C38 30.6(3)
O5 P3 Pd2 118.8(4)
O5 P3 C65 106.1(7)
O5 P3 C71 106.0(7)
C65 P3 Pd2 108.8(4)
C65 P3 C71 108.0(6)
C71 P3 Pd2 108.7(5)
O6 P4 Pd2 119.3(5)
O6 P4 C55 105.6(8)
O6 P4 C61 105.5(8)
C55 P4 Pd2 107.7(4)
C55 P4 C61 110.0(8)
C61 P4 Pd2 108.5(6)
P3 O5 H5 109.8
P4 O6 H5 109.2
C38 O7 Pd2 89.2(6)
C38 O8 Pd2 90.0(6)
O7 C38 Pd2 60.3(5)
O7 C38 O8 119.6(8)
O7 C38 C39 122.1(8)
O8 C38 Pd2 59.4(5)
O8 C38 C39 118.2(9)
C39 C38 Pd2 177.6(7)
C40 C39 C38 115.2(8)
C52 C39 C38 124.3(8)
C52 C39 C40 120.5(8)
C39 C40 H40 119.2
C41 C40 C39 121.6(10)
C41 C40 H40 119.2
C40 C41 H41 120.2
C40 C41 C42 119.7(10)
C42 C41 H41 120.2
C41 C42 C43 121.8(11)
C53 C42 C41 118.5(9)
C53 C42 C43 119.7(11)
C42 C43 H43 119.2
C44 C43 C42 121.6(13)
C44 C43 H43 119.2
C43 C44 H44 118.4
C43 C44 C45 123.1(12)
C45 C44 H44 118.4
C46 C45 C44 123.2(13)
C46 C45 C54 119.9(14)
C54 C45 C44 116.9(11)
C45 C46 H46 120.2
C47 C46 C45 119.6(14)
C47 C46 H46 120.2
C46 C47 H47 118.8
C48 C47 C46 122.4(14)
C48 C47 H47 118.8
C47 C48 H48 120.5
C47 C48 C49 119.1(16)
C49 C48 H48 120.5
C48 C49 C50 122.5(12)
C48 C49 C54 120.4(12)
C54 C49 C50 117.1(9)
C49 C50 H50 119.0
C51 C50 C49 122.0(10)
C51 C50 H50 119.0
C50 C51 H51 118.9
C50 C51 C52 122.1(9)
C52 C51 H51 118.9
C39 C52 C51 124.7(8)
C39 C52 C53 118.1(8)
C53 C52 C51 117.2(8)
C42 C53 C52 121.6(9)
C42 C53 C54 118.4(9)
C54 C53 C52 120.0(9)
C45 C54 C49 118.4(10)
C45 C54 C53 120.1(10)
C49 C54 C53 121.5(9)
C56 C55 P4 121.7(10)
C60 C55 P4 120.1(15)
C60 C55 C56 118.2(16)
C55 C56 H56 119.5
C57 C56 C55 121.0(18)
C57 C56 H56 119.5
C56 C57 H57 120.5
C56 C57 C58 119(2)
C58 C57 H57 120.5
C57 C58 H58 119.9
C59 C58 C57 120(2)
C59 C58 H58 119.9
C58 C59 H59 120.0
C60 C59 C58 120(3)
C60 C59 H59 120.0
C55 C60 H60 119.5
C59 C60 C55 121(3)
C59 C60 H60 119.5
C62 C61 P4 113.1(11)
C62 C61 C63 109.7(17)
C62 C61 C64 111(2)
C63 C61 P4 108.3(15)
C63 C61 C64 108.5(17)
C64 C61 P4 105.8(13)
C61 C62 H62A 109.5
C61 C62 H62B 109.5
C61 C62 H62C 109.5
H62A C62 H62B 109.5
H62A C62 H62C 109.5
H62B C62 H62C 109.5
C61 C63 H63A 109.5
C61 C63 H63B 109.5
C61 C63 H63C 109.5
H63A C63 H63B 109.5
H63A C63 H63C 109.5
H63B C63 H63C 109.5
C61 C64 H64A 109.5
C61 C64 H64B 109.5
C61 C64 H64C 109.5
H64A C64 H64B 109.5
H64A C64 H64C 109.5
H64B C64 H64C 109.5
C70 C65 P3 122.8(7)
C70 C65 C66 120.0
C66 C65 P3 117.2(7)
C65 C70 H70 120.0
C69 C70 C65 120.0
C69 C70 H70 120.0
C70 C69 H69 120.0
C70 C69 C68 120.0
C68 C69 H69 120.0
C69 C68 H68 120.0
C69 C68 C67 120.0
C67 C68 H68 120.0
C68 C67 H67 120.0
C66 C67 C68 120.0
C66 C67 H67 120.0
C65 C66 H66 120.0
C67 C66 C65 120.0
C67 C66 H66 120.0
C72 C71 P3 108.0(12)
C72 C71 C73 108.8(15)
C72 C71 C74 112.5(15)
C73 C71 P3 111.2(11)
C73 C71 C74 111.3(16)
C74 C71 P3 105.0(11)
C71 C72 H72A 109.5
C71 C72 H72B 109.5
C71 C72 H72C 109.5
H72A C72 H72B 109.5
H72A C72 H72C 109.5
H72B C72 H72C 109.5
C71 C73 H73A 109.5
C71 C73 H73B 109.5
C71 C73 H73C 109.5
H73A C73 H73B 109.5
H73A C73 H73C 109.5
H73B C73 H73C 109.5
C71 C74 H74A 109.5
C71 C74 H74B 109.5
C71 C74 H74C 109.5
H74A C74 H74B 109.5
H74A C74 H74C 109.5
H74B C74 H74C 109.5
P5 Pd3 C75 134.7(2)
P6 Pd3 P5 90.93(12)
P6 Pd3 C75 134.4(2)
O11 Pd3 P5 164.9(2)
O11 Pd3 P6 104.0(2)
O11 Pd3 C75 30.3(3)
O12 Pd3 P5 104.1(3)
O12 Pd3 P6 164.9(2)
O12 Pd3 O11 61.0(3)
O12 Pd3 C75 30.7(3)
O9 P5 Pd3 119.2(4)
O9 P5 C102 105.2(6)
O9 P5 C108 105.5(7)
C102 P5 Pd3 109.3(4)
C102 P5 C108 107.8(8)
C108 P5 Pd3 109.3(5)
O10 P6 Pd3 119.6(4)
O10 P6 C92 105.3(7)
O10 P6 C98 105.3(7)
C92 P6 Pd3 109.5(4)
C92 P6 C98 109.6(7)
C98 P6 Pd3 107.2(6)
P5 O9 H9A 110.9
P6 O10 H9A 110.2
C75 O11 Pd3 90.0(6)
C75 O12 Pd3 89.8(6)
O11 C75 Pd3 59.6(5)
O11 C75 O12 119.1(8)
O11 C75 C76 122.5(8)
O12 C75 Pd3 59.5(5)
O12 C75 C76 118.4(8)
C76 C75 Pd3 177.1(7)
C77 C76 C75 116.8(9)
C77 C76 C89 119.6(8)
C89 C76 C75 123.5(8)
C76 C77 H77 118.5
C76 C77 C78 122.9(11)
C78 C77 H77 118.5
C77 C78 H78 120.5
C77 C78 C79 119.0(10)
C79 C78 H78 120.5
C78 C79 C80 122.2(10)
C90 C79 C78 119.5(9)
C90 C79 C80 118.2(11)
C79 C80 H80 119.0
C81 C80 C79 122.0(12)
C81 C80 H80 119.0
C80 C81 H81 118.7
C80 C81 C82 122.6(11)
C82 C81 H81 118.7
C83 C82 C81 123.1(12)
C83 C82 C91 119.7(14)
C91 C82 C81 117.1(11)
C82 C83 H83 119.1
C84 C83 C82 121.9(14)
C84 C83 H83 119.1
C83 C84 H84 120.2
C83 C84 C85 119.7(15)
C85 C84 H84 120.2
C84 C85 H85 119.5
C86 C85 C84 120.9(17)
C86 C85 H85 119.5
C85 C86 C87 123.4(13)
C85 C86 C91 120.1(12)
C91 C86 C87 116.5(10)
C86 C87 H87 118.7
C88 C87 C86 122.7(10)
C88 C87 H87 118.7
C87 C88 H88 118.6
C87 C88 C89 122.7(9)
C89 C88 H88 118.6
C76 C89 C88 125.6(8)
C76 C89 C90 119.1(8)
C90 C89 C88 115.3(8)
C79 C90 C89 119.8(9)
C79 C90 C91 118.5(8)
C91 C90 C89 121.7(9)
C82 C91 C86 117.5(11)
C82 C91 C90 121.4(11)
C90 C91 C86 121.1(9)
C93 C92 P6 122.6(11)
C97 C92 P6 120.6(12)
C97 C92 C93 116.7(15)
C92 C93 H93 118.9
C94 C93 C92 122.1(16)
C94 C93 H93 118.9
C93 C94 H94 119.5
C95 C94 C93 121(2)
C95 C94 H94 119.5
C94 C95 H95 121.3
C94 C95 C96 117.5(17)
C96 C95 H95 121.3
C95 C96 H96 118.7
C97 C96 C95 122.7(18)
C97 C96 H96 118.7
C92 C97 H97 120.0
C96 C97 C92 119.9(17)
C96 C97 H97 120.0
C99 C98 P6 112.0(10)
C100 C98 P6 109.7(14)
C100 C98 C99 108.1(16)
C101 C98 P6 109.5(14)
C101 C98 C99 109.6(19)
C101 C98 C100 107.8(15)
C98 C99 H99A 109.5
C98 C99 H99B 109.5
C98 C99 H99C 109.5
H99A C99 H99B 109.5
H99A C99 H99C 109.5
H99B C99 H99C 109.5
C98 C100 H10A 109.5
C98 C100 H10B 109.5
C98 C100 H10C 109.5
H10A C100 H10B 109.5
H10A C100 H10C 109.5
H10B C100 H10C 109.5
C98 C101 H10D 109.5
C98 C101 H10E 109.5
C98 C101 H10F 109.5
H10D C101 H10E 109.5
H10D C101 H10F 109.5
H10E C101 H10F 109.5
C103 C102 P5 120.8(11)
C103 C102 C107 118.4(13)
C107 C102 P5 120.7(11)
C102 C103 H103 118.7
C102 C103 C104 122.5(16)
C104 C103 H103 118.7
C103 C104 H104 120.0
C105 C104 C103 120.1(16)
C105 C104 H104 120.0
C104 C105 H105 119.6
C104 C105 C106 120.7(17)
C106 C105 H105 119.6
C105 C106 H106 119.9
C105 C106 C107 120.2(19)
C107 C106 H106 119.9
C102 C107 C106 117.8(15)
C102 C107 H107 121.1
C106 C107 H107 121.1
C109 C108 P5 109.3(14)
C109 C108 C110 110.0(18)
C109 C108 C111 110.2(17)
C110 C108 P5 113.2(14)
C110 C108 C111 105.3(16)
C111 C108 P5 108.8(12)
C108 C109 H10G 109.5
C108 C109 H10H 109.5
C108 C109 H10I 109.5
H10G C109 H10H 109.5
H10G C109 H10I 109.5
H10H C109 H10I 109.5
C108 C110 H11A 109.5
C108 C110 H11B 109.5
C108 C110 H11C 109.5
H11A C110 H11B 109.5
H11A C110 H11C 109.5
H11B C110 H11C 109.5
C108 C111 H11D 109.5
C108 C111 H11E 109.5
C108 C111 H11F 109.5
H11D C111 H11E 109.5
H11D C111 H11F 109.5
H11E C111 H11F 109.5
P7 Pd4 P8 91.41(14)
P7 Pd4 C112 133.2(3)
P8 Pd4 C112 135.4(3)
O15 Pd4 P7 102.4(3)
O15 Pd4 P8 166.0(3)
O15 Pd4 O16 61.1(4)
O15 Pd4 C112 30.8(4)
O16 Pd4 P7 163.5(3)
O16 Pd4 P8 105.0(3)
O16 Pd4 C112 30.4(4)
O14 P7 Pd4 119.5(5)
O14 P7 C129 105.9(7)
O14 P7 C135 105.6(8)
C129 P7 Pd4 107.8(4)
C129 P7 C135 107.1(7)
C135 P7 Pd4 110.3(6)
O13 P8 Pd4 118.1(5)
O13 P8 C139 103.9(9)
O13 P8 C145 104.0(12)
C139 P8 Pd4 113.2(6)
C139 P8 C145 106.9(10)
C145 P8 Pd4 109.7(7)
P8 O13 H13A 109.2
P7 O14 H13A 109.6
C112 O15 Pd4 90.7(7)
C112 O16 Pd4 89.5(8)
O15 C112 Pd4 58.5(6)
O15 C112 C113 119.6(11)
O16 C112 Pd4 60.0(6)
O16 C112 O15 118.4(11)
O16 C112 C113 122.0(12)
C113 C112 Pd4 176.6(10)
C114 C113 C112 116.6(12)
C126 C113 C112 124.9(11)
C126 C113 C114 118.3(12)
C113 C114 H114 118.6
C115 C114 C113 122.9(14)
C115 C114 H114 118.6
C114 C115 H115 119.9
C114 C115 C116 120.2(14)
C116 C115 H115 119.9
C115 C116 C117 119.9(17)
C115 C116 C127 118.6(12)
C127 C116 C117 121.3(17)
C116 C117 H117 119.0
C118 C117 C116 122(2)
C118 C117 H117 119.0
C117 C118 H118 119.0
C117 C118 C119 122.0(17)
C119 C118 H118 119.0
C120 C119 C118 124.8(18)
C120 C119 C128 118.3(19)
C128 C119 C118 116.8(16)
C119 C120 H120 119.9
C119 C120 C121 120.2(19)
C121 C120 H120 119.9
C120 C121 H121 117.6
C122 C121 C120 125(2)
C122 C121 H121 117.6
C121 C122 H122 122.2
C121 C122 C123 116(2)
C123 C122 H122 122.2
C122 C123 C124 120.0(15)
C128 C123 C122 120.9(15)
C128 C123 C124 119.0(13)
C123 C124 H124 120.2
C125 C124 C123 119.5(13)
C125 C124 H124 120.2
C124 C125 H125 118.1
C124 C125 C126 123.9(14)
C126 C125 H125 118.1
C113 C126 C125 125.0(12)
C113 C126 C127 118.8(11)
C127 C126 C125 116.2(12)
C116 C127 C126 121.1(12)
C116 C127 C128 118.2(12)
C128 C127 C126 120.7(11)
C123 C128 C119 120.0(15)
C123 C128 C127 120.6(12)
C127 C128 C119 119.4(14)
C134 C129 P7 118.6(6)
C134 C129 C130 120.0
C130 C129 P7 121.4(6)
C129 C134 H134 120.0
C133 C134 C129 120.0
C133 C134 H134 120.0
C134 C133 H133 120.0
C134 C133 C132 120.0
C132 C133 H133 120.0
C133 C132 H132 120.0
C131 C132 C133 120.0
C131 C132 H132 120.0
C132 C131 H131 120.0
C130 C131 C132 120.0
C130 C131 H131 120.0
C129 C130 H130 120.0
C131 C130 C129 120.0
C131 C130 H130 120.0
C136 C135 P7 112.3(13)
C136 C135 C137 108.1(19)
C137 C135 P7 106.6(16)
C138 C135 P7 105.6(18)
C138 C135 C136 110.4(19)
C138 C135 C137 114(2)
C135 C136 H13B 109.5
C135 C136 H13C 109.5
C135 C136 H13D 109.5
H13B C136 H13C 109.5
H13B C136 H13D 109.5
H13C C136 H13D 109.5
C135 C137 H13E 109.5
C135 C137 H13F 109.5
C135 C137 H13G 109.5
H13E C137 H13F 109.5
H13E C137 H13G 109.5
H13F C137 H13G 109.5
C135 C138 H13H 109.5
C135 C138 H13I 109.5
C135 C138 H13J 109.5
H13H C138 H13I 109.5
H13H C138 H13J 109.5
H13I C138 H13J 109.5
C140 C139 P8 122.8(16)
C140 C139 C144 118.8(19)
C144 C139 P8 118.4(16)
C139 C140 H140 119.7
C139 C140 C141 121(2)
C141 C140 H140 119.7
C140 C141 H141 117.8
C142 C141 C140 124(3)
C142 C141 H141 117.8
C141 C142 H142 119.7
C141 C142 C143 121(3)
C143 C142 H142 119.7
C142 C143 H143 121.5
C142 C143 C144 117(2)
C144 C143 H143 121.5
C139 C144 C143 118(2)
C139 C144 H144 121.0
C143 C144 H144 121.0
C146 C145 P8 108(2)
C146 C145 C147 115(2)
C146 C145 C148 110(2)
C147 C145 P8 107.1(17)
C147 C145 C148 114(3)
C148 C145 P8 102(2)
C145 C146 H14A 109.5
C145 C146 H14B 109.5
C145 C146 H14C 109.5
H14A C146 H14B 109.5
H14A C146 H14C 109.5
H14B C146 H14C 109.5
C145 C147 H14D 109.5
C145 C147 H14E 109.5
C145 C147 H14F 109.5
H14D C147 H14E 109.5
H14D C147 H14F 109.5
H14E C147 H14F 109.5
C145 C148 H14G 109.5
C145 C148 H14H 109.5
C145 C148 H14I 109.5
H14G C148 H14H 109.5
H14G C148 H14I 109.5
H14H C148 H14I 109.5

loop_
_geom_bond_atom_site_label_1
_geom_bond_atom_site_label_2
_geom_bond_distance
Pd1 P1 2.247(3)
Pd1 P2 2.227(3)
Pd1 O3 2.164(8)
Pd1 O4 2.177(8)
Pd1 C1 2.523(9)
P1 O1 1.533(9)
P1 C28 1.786(12)
P1 C34 1.823(16)
P2 O2 1.532(10)
P2 C18 1.818(18)
P2 C24 1.85(2)
O1 H1 1.2609
O2 H1 1.1507
O3 C1 1.274(13)
O4 C1 1.270(13)
C1 C2 1.494(12)
C2 C3 1.381(15)
C2 C15 1.408(14)
C3 H3 0.9300
C3 C4 1.379(16)
C4 H4 0.9300
C4 C5 1.405(18)
C5 C6 1.452(15)
C5 C16 1.401(15)
C6 H6 0.9300
C6 C7 1.23(2)
C7 H7 0.9300
C7 C8 1.47(2)
C8 C9 1.40(2)
C8 C17 1.434(16)
C9 H9 0.9300
C9 C10 1.38(3)
C10 H10 0.9300
C10 C11 1.38(2)
C11 H11 0.9300
C11 C12 1.411(17)
C12 C13 1.460(16)
C12 C17 1.420(17)
C13 H13 0.9300
C13 C14 1.324(17)
C14 H14 0.9300
C14 C15 1.460(14)
C15 C16 1.431(13)
C16 C17 1.424(16)
C18 C19 1.38(2)
C18 C23 1.36(2)
C19 H19 0.9300
C19 C20 1.34(2)
C20 H20 0.9300
C20 C21 1.42(3)
C21 H21 0.9300
C21 C22 1.38(4)
C22 H22 0.9300
C22 C23 1.44(4)
C23 H23 0.9300
C24 C25 1.48(3)
C24 C26 1.56(3)
C24 C27 1.52(3)
C25 H25A 0.9600
C25 H25B 0.9600
C25 H25C 0.9600
C26 H26A 0.9600
C26 H26B 0.9600
C26 H26C 0.9600
C27 H27A 0.9600
C27 H27B 0.9600
C27 H27C 0.9600
C28 C29 1.394(17)
C28 C33 1.38(2)
C29 H29 0.9300
C29 C30 1.39(2)
C30 H30 0.9300
C30 C31 1.37(3)
C31 H31 0.9300
C31 C32 1.35(3)
C32 H32 0.9300
C32 C33 1.40(2)
C33 H33 0.9300
C34 C35 1.52(2)
C34 C36 1.59(3)
C34 C37 1.61(2)
C35 H35A 0.9600
C35 H35B 0.9600
C35 H35C 0.9600
C36 H36A 0.9600
C36 H36B 0.9600
C36 H36C 0.9600
C37 H37A 0.9600
C37 H37B 0.9600
C37 H37C 0.9600
Pd2 P3 2.234(3)
Pd2 P4 2.229(3)
Pd2 O7 2.182(7)
Pd2 O8 2.162(8)
Pd2 C38 2.513(9)
P3 O5 1.530(10)
P3 C65 1.798(9)
P3 C71 1.856(12)
P4 O6 1.539(10)
P4 C55 1.808(14)
P4 C61 1.837(16)
O5 H5 1.1499
O6 H5 1.2377
O7 C38 1.277(12)
O8 C38 1.281(13)
C38 C39 1.499(12)
C39 C40 1.406(14)
C39 C52 1.392(13)
C40 H40 0.9300
C40 C41 1.368(16)
C41 H41 0.9300
C41 C42 1.446(17)
C42 C43 1.465(15)
C42 C53 1.387(15)
C43 H43 0.9300
C43 C44 1.23(2)
C44 H44 0.9300
C44 C45 1.47(2)
C45 C46 1.40(2)
C45 C54 1.421(15)
C46 H46 0.9300
C46 C47 1.38(3)
C47 H47 0.9300
C47 C48 1.38(2)
C48 H48 0.9300
C48 C49 1.396(16)
C49 C50 1.443(16)
C49 C54 1.422(16)
C50 H50 0.9300
C50 C51 1.355(15)
C51 H51 0.9300
C51 C52 1.443(12)
C52 C53 1.439(12)
C53 C54 1.426(14)
C55 C56 1.43(2)
C55 C60 1.38(2)
C56 H56 0.9300
C56 C57 1.34(2)
C57 H57 0.9300
C57 C58 1.41(4)
C58 H58 0.9300
C58 C59 1.38(4)
C59 H59 0.9300
C59 C60 1.36(3)
C60 H60 0.9300
C61 C62 1.47(3)
C61 C63 1.51(3)
C61 C64 1.54(2)
C62 H62A 0.9600
C62 H62B 0.9600
C62 H62C 0.9600
C63 H63A 0.9600
C63 H63B 0.9600
C63 H63C 0.9600
C64 H64A 0.9600
C64 H64B 0.9600
C64 H64C 0.9600
C65 C70 1.3900
C65 C66 1.3900
C70 H70 0.9300
C70 C69 1.3900
C69 H69 0.9300
C69 C68 1.3900
C68 H68 0.9300
C68 C67 1.3900
C67 H67 0.9300
C67 C66 1.3900
C66 H66 0.9300
C71 C72 1.49(2)
C71 C73 1.51(2)
C71 C74 1.55(2)
C72 H72A 0.9600
C72 H72B 0.9600
C72 H72C 0.9600
C73 H73A 0.9600
C73 H73B 0.9600
C73 H73C 0.9600
C74 H74A 0.9600
C74 H74B 0.9600
C74 H74C 0.9600
Pd3 P5 2.247(3)
Pd3 P6 2.229(3)
Pd3 O11 2.177(7)
Pd3 O12 2.174(8)
Pd3 C75 2.523(9)
P5 O9 1.533(9)
P5 C102 1.765(13)
P5 C108 1.820(17)
P6 O10 1.540(9)
P6 C92 1.784(14)
P6 C98 1.856(17)
O9 H9A 1.1510
O10 H9A 1.2568
O11 C75 1.274(12)
O12 C75 1.288(13)
C75 C76 1.482(12)
C76 C77 1.386(14)
C76 C89 1.402(13)
C77 H77 0.9300
C77 C78 1.386(15)
C78 H78 0.9300
C78 C79 1.422(17)
C79 C80 1.476(14)
C79 C90 1.413(14)
C80 H80 0.9300
C80 C81 1.26(2)
C81 H81 0.9300
C81 C82 1.46(2)
C82 C83 1.38(2)
C82 C91 1.413(15)
C83 H83 0.9300
C83 C84 1.35(3)
C84 H84 0.9300
C84 C85 1.39(2)
C85 H85 0.9300
C85 C86 1.369(17)
C86 C87 1.445(16)
C86 C91 1.425(17)
C87 H87 0.9300
C87 C88 1.345(16)
C88 H88 0.9300
C88 C89 1.452(13)
C89 C90 1.444(12)
C90 C91 1.416(15)
C92 C93 1.393(19)
C92 C97 1.38(2)
C93 H93 0.9300
C93 C94 1.38(2)
C94 H94 0.9300
C94 C95 1.33(3)
C95 H95 0.9300
C95 C96 1.39(3)
C96 H96 0.9300
C96 C97 1.37(2)
C97 H97 0.9300
C98 C99 1.53(2)
C98 C100 1.53(2)
C98 C101 1.51(3)
C99 H99A 0.9600
C99 H99B 0.9600
C99 H99C 0.9600
C100 H10A 0.9600
C100 H10B 0.9600
C100 H10C 0.9600
C101 H10D 0.9600
C101 H10E 0.9600
C101 H10F 0.9600
C102 C103 1.368(18)
C102 C107 1.43(2)
C103 H103 0.9300
C103 C104 1.40(2)
C104 H104 0.9300
C104 C105 1.35(3)
C105 H105 0.9300
C105 C106 1.39(3)
C106 H106 0.9300
C106 C107 1.45(2)
C107 H107 0.9300
C108 C109 1.50(3)
C108 C110 1.53(2)
C108 C111 1.53(2)
C109 H10G 0.9600
C109 H10H 0.9600
C109 H10I 0.9600
C110 H11A 0.9600
C110 H11B 0.9600
C110 H11C 0.9600
C111 H11D 0.9600
C111 H11E 0.9600
C111 H11F 0.9600
Pd4 P7 2.224(4)
Pd4 P8 2.225(4)
Pd4 O15 2.150(10)
Pd4 O16 2.184(9)
Pd4 C112 2.521(12)
P7 O14 1.517(10)
P7 C129 1.824(9)
P7 C135 1.85(2)
P8 O13 1.565(12)
P8 C139 1.75(2)
P8 C145 1.86(3)
O13 H13A 1.2294
O14 H13A 1.1500
O15 C112 1.290(17)
O16 C112 1.277(15)
C112 C113 1.483(16)
C113 C114 1.394(18)
C113 C126 1.386(18)
C114 H114 0.9300
C114 C115 1.37(2)
C115 H115 0.9300
C115 C116 1.38(2)
C116 C117 1.43(2)
C116 C127 1.395(19)
C117 H117 0.9300
C117 C118 1.25(3)
C118 H118 0.9300
C118 C119 1.48(3)
C119 C120 1.37(3)
C119 C128 1.46(2)
C120 H120 0.9300
C120 C121 1.40(3)
C121 H121 0.9300
C121 C122 1.37(3)
C122 H122 0.9300
C122 C123 1.45(2)
C123 C124 1.46(2)
C123 C128 1.40(2)
C124 H124 0.9300
C124 C125 1.33(2)
C125 H125 0.9300
C125 C126 1.453(17)
C126 C127 1.431(17)
C127 C128 1.419(19)
C129 C134 1.3900
C129 C130 1.3900
C134 H134 0.9300
C134 C133 1.3900
C133 H133 0.9300
C133 C132 1.3900
C132 H132 0.9300
C132 C131 1.3900
C131 H131 0.9300
C131 C130 1.3900
C130 H130 0.9300
C135 C136 1.51(3)
C135 C137 1.55(3)
C135 C138 1.50(3)
C136 H13B 0.9600
C136 H13C 0.9600
C136 H13D 0.9600
C137 H13E 0.9600
C137 H13F 0.9600
C137 H13G 0.9600
C138 H13H 0.9600
C138 H13I 0.9600
C138 H13J 0.9600
C139 C140 1.35(3)
C139 C144 1.38(3)
C140 H140 0.9300
C140 C141 1.42(3)
C141 H141 0.9300
C141 C142 1.24(3)
C142 H142 0.9300
C142 C143 1.40(4)
C143 H143 0.9300
C143 C144 1.53(3)
C144 H144 0.9300
C145 C146 1.47(3)
C145 C147 1.53(4)
C145 C148 1.61(3)
C146 H14A 0.9600
C146 H14B 0.9600
C146 H14C 0.9600
C147 H14D 0.9600
C147 H14E 0.9600
C147 H14F 0.9600
C148 H14G 0.9600
C148 H14H 0.9600
C148 H14I 0.9600

loop_
_smtbx_masks_void_nr
_smtbx_masks_void_average_x
_smtbx_masks_void_average_y
_smtbx_masks_void_average_z
_smtbx_masks_void_volume
_smtbx_masks_void_count_electrons
1 0.000 0.055 0.500 178.3 30.1
2 0.000 0.305 0.000 187.8 36.8
3 0.098 0.298 0.238 11.5 0.0
4 -0.098 0.298 0.762 11.5 0.0
5 0.000 0.577 0.500 273.7 32.4
6 0.000 0.776 0.000 303.5 41.1
7 0.175 0.056 0.725 7.1 0.0
8 0.500 0.077 0.000 273.7 32.4
9 0.500 0.276 0.500 303.5 41.1
10 0.500 0.805 0.500 187.8 36.8
11 0.500 0.555 0.000 178.3 30.0
12 0.325 0.556 0.775 7.1 0.0
13 0.402 0.798 0.262 11.5 0.0
14 0.598 0.798 0.738 11.5 0.0
15 0.675 0.556 0.225 7.1 0.0
16 0.825 0.056 0.275 7.1 0.0
